data_4516150
loop_
_publ_author_name
'Okolo, ChrisTina'
'Ali, Mohamad Akbar'
'Newman, Matthew'
'Chambers, Steven A.'
'Whitt, Jedidiah'
'Alsharif, Zakeyah A.'
'Day, Victor W.'
'Alam, Mohammad A.'

_publ_section_title
;
 Hexafluoroisopropanol-Mediated Domino Reaction for the Synthesis of
 Thiazolo-androstenones: Potent Anticancer Agents.
;
_journal_issue 12
_journal_name_full 'ACS omega'
_journal_page_first 17991
_journal_page_last 18001
_journal_paper_doi 10.1021/acsomega.8b02840
_journal_volume 3
_journal_year 2018
_chemical_absolute_configuration syn
_chemical_formula_sum 'C26 H28 Br N O S'
_chemical_formula_weight 482.46
_space_group_crystal_system orthorhombic
_space_group_IT_number 19
_space_group_name_Hall 'P 2ac 2ab'
_space_group_name_H-M_alt 'P 21 21 21'
_atom_sites_solution_hydrogens geom
_audit_creation_method SHELXL-2014/7
_cell_angle_alpha 90
_cell_angle_beta 90
_cell_angle_gamma 90
_cell_formula_units_Z 36
_cell_length_a 9.5976(12)
_cell_length_b 37.906(4)
_cell_length_c 55.277(6)
_cell_measurement_reflns_used 9251
_cell_measurement_temperature 200(2)
_cell_measurement_theta_max 69.65
_cell_measurement_theta_min 2.46
_cell_volume 20110(4)
_computing_cell_refinement 'Bruker SAINT'
_computing_data_collection 'Bruker APEX2'
_computing_data_reduction 'Bruker SAINT'
_computing_molecular_graphics 'Bruker SHELXTL'
_computing_publication_material 'Bruker SHELXTL'
_computing_structure_refinement 'SHELXL-2014/7 (Sheldrick, 2014)'
_computing_structure_solution 'SHELXS-97 (Sheldrick 2008)'
_diffrn_ambient_temperature 200(2)
_diffrn_measured_fraction_theta_full 0.988
_diffrn_measured_fraction_theta_max 0.965
_diffrn_measurement_device_type 'Bruker APEX-II CCD'
_diffrn_measurement_method '\f and \w scans'
_diffrn_radiation_type CuK\a
_diffrn_radiation_wavelength 1.54178
_diffrn_reflns_av_R_equivalents 0.1120
_diffrn_reflns_av_unetI/netI 0.1236
_diffrn_reflns_Laue_measured_fraction_full 0.988
_diffrn_reflns_Laue_measured_fraction_max 0.965
_diffrn_reflns_limit_h_max 10
_diffrn_reflns_limit_h_min -11
_diffrn_reflns_limit_k_max 30
_diffrn_reflns_limit_k_min -45
_diffrn_reflns_limit_l_max 62
_diffrn_reflns_limit_l_min -67
_diffrn_reflns_number 149547
_diffrn_reflns_point_group_measured_fraction_full 0.985
_diffrn_reflns_point_group_measured_fraction_max 0.951
_diffrn_reflns_theta_full 66.000
_diffrn_reflns_theta_max 70.518
_diffrn_reflns_theta_min 1.413
_diffrn_source 'Bruker MicroStar microfocus rotating anode'
_exptl_absorpt_coefficient_mu 3.509
_exptl_absorpt_correction_T_max 1.000
_exptl_absorpt_correction_T_min 0.641
_exptl_absorpt_correction_type multi-scan
_exptl_crystal_colour colourless
_exptl_crystal_density_diffrn 1.434
_exptl_crystal_description Plate
_exptl_crystal_F_000 9000
_exptl_crystal_size_max 0.310
_exptl_crystal_size_mid 0.270
_exptl_crystal_size_min 0.030
_refine_diff_density_max 3.295
_refine_diff_density_min -1.451
_refine_diff_density_rms 0.189
_refine_ls_abs_structure_details
; 
 Flack x determined using 8880 quotients [(I+)-(I-)]/[(I+)+(I-)] 
 (Parsons, Flack and Wagner, Acta Cryst. B69 (2013) 249-259). 
;
_refine_ls_abs_structure_Flack 0.118(10)
_refine_ls_extinction_method none
_refine_ls_goodness_of_fit_ref 1.044
_refine_ls_hydrogen_treatment constr
_refine_ls_matrix_type full
_refine_ls_number_parameters 2431
_refine_ls_number_reflns 36630
_refine_ls_number_restraints 438
_refine_ls_restrained_S_all 1.044
_refine_ls_R_factor_all 0.1524
_refine_ls_R_factor_gt 0.1354
_refine_ls_shift/su_max 0.002
_refine_ls_shift/su_mean 0.000
_refine_ls_structure_factor_coef Fsqd
_refine_ls_weighting_details 'w=1/[\s^2^(Fo^2^)+(0.1346P)^2^+353.9105P] where P=(Fo^2^+2Fc^2^)/3'
_refine_ls_weighting_scheme calc
_refine_ls_wR_factor_gt 0.3398
_refine_ls_wR_factor_ref 0.3530
_reflns_Friedel_coverage 0.808
_reflns_Friedel_fraction_full 0.981
_reflns_Friedel_fraction_max 0.934
_reflns_number_gt 29393
_reflns_number_total 36630
_reflns_threshold_expression 'I > 2\s(I)'
_cod_data_source_file ao8b02840_si_005.cif
_cod_data_source_block q52h
_cod_database_code 4516150
_shelx_shelxl_version_number 2014/7
_shelx_space_group_comment
; 
The symmetry employed for this shelxl refinement is uniquely defined 
by the following loop, which should always be used as a source of 
symmetry information in preference to the above space-group names. 
They are only intended as comments. 
;
_shelx_estimated_absorpt_t_min 0.409
_shelx_estimated_absorpt_t_max 0.902

loop_
_space_group_symop_operation_xyz
'x, y, z'
'-x+1/2, -y, z+1/2'
'-x, y+1/2, -z+1/2'
'x+1/2, -y+1/2, -z'

loop_
_atom_site_label
_atom_site_type_symbol
_atom_site_fract_x
_atom_site_fract_y
_atom_site_fract_z
_atom_site_U_iso_or_equiv
_atom_site_adp_type
_atom_site_occupancy
_atom_site_site_symmetry_order
_atom_site_calc_flag
_atom_site_refinement_flags_posn
_atom_site_refinement_flags_adp
Br1A Br 0.7856(3) -0.16310(5) 0.04262(5) 0.0422(5) Uani 1 1 d . .
S1A S 0.5481(4) 0.02014(11) 0.04017(8) 0.0226(8) Uani 1 1 d . .
O1A O 0.0748(19) 0.2583(4) -0.0014(3) 0.056(4) Uani 1 1 d . U
N1A N 0.4537(15) -0.0135(4) 0.0030(3) 0.022(3) Uani 1 1 d . .
C1A C 0.284(2) 0.0716(4) -0.0169(3) 0.023(3) Uani 1 1 d . .
H1AA H 0.3699 0.0813 -0.0241 0.028 Uiso 1 1 calc R U
H1AB H 0.2048 0.0782 -0.0275 0.028 Uiso 1 1 calc R U
C2A C 0.2951(18) 0.0306(4) -0.0160(3) 0.024(4) Uani 1 1 d . .
H2AA H 0.2028 0.0203 -0.0122 0.028 Uiso 1 1 calc R U
H2AB H 0.3253 0.0215 -0.0320 0.028 Uiso 1 1 calc R U
C3A C 0.399(2) 0.0197(5) 0.0032(3) 0.027(4) Uani 1 1 d . .
C4A C 0.4377(18) 0.0427(4) 0.0215(3) 0.021(3) Uani 1 1 d . U
C5A C 0.3900(16) 0.0774(5) 0.0243(3) 0.020(3) Uani 1 1 d . U
C6A C 0.4471(17) 0.1014(4) 0.0394(3) 0.017(3) Uani 1 1 d . U
H6AA H 0.5185 0.0931 0.0498 0.021 Uiso 1 1 calc R U
C7A C 0.4101(18) 0.1394(4) 0.0414(3) 0.023(3) Uani 1 1 d . U
H7AA H 0.4848 0.1537 0.0339 0.027 Uiso 1 1 calc R U
H7AB H 0.4048 0.1459 0.0587 0.027 Uiso 1 1 calc R U
C8A C 0.2695(17) 0.1483(4) 0.0290(3) 0.017(3) Uani 1 1 d . U
H8AA H 0.1921 0.1408 0.0400 0.021 Uiso 1 1 calc R U
C9A C 0.2542(18) 0.1290(4) 0.0051(3) 0.022(4) Uani 1 1 d . U
H9AA H 0.3354 0.1362 -0.0051 0.026 Uiso 1 1 calc R U
C10A C 0.2619(15) 0.0878(4) 0.0078(3) 0.012(3) Uani 1 1 d . U
C11A C 0.1216(18) 0.1409(4) -0.0086(3) 0.023(4) Uani 1 1 d . U
H11A H 0.1224 0.1303 -0.0249 0.028 Uiso 1 1 calc R U
H11B H 0.0388 0.1317 0.0001 0.028 Uiso 1 1 calc R U
C12A C 0.107(2) 0.1809(5) -0.0111(3) 0.031(4) Uani 1 1 d . U
H12A H 0.1794 0.1898 -0.0223 0.037 Uiso 1 1 calc R U
H12B H 0.0147 0.1865 -0.0182 0.037 Uiso 1 1 calc R U
C13A C 0.121(2) 0.1991(6) 0.0129(4) 0.033(4) Uani 1 1 d . .
C14A C 0.2575(16) 0.1880(4) 0.0247(3) 0.020(3) Uani 1 1 d . U
H14A H 0.3310 0.1935 0.0124 0.024 Uiso 1 1 calc R U
C15A C 0.278(2) 0.2151(5) 0.0447(4) 0.035(4) Uani 1 1 d . U
H15A H 0.3766 0.2162 0.0497 0.042 Uiso 1 1 calc R U
H15B H 0.2198 0.2092 0.0589 0.042 Uiso 1 1 calc R U
C16A C 0.231(3) 0.2505(5) 0.0333(4) 0.043(5) Uani 1 1 d . U
H16A H 0.1816 0.2654 0.0452 0.051 Uiso 1 1 calc R U
H16B H 0.3113 0.2637 0.0266 0.051 Uiso 1 1 calc R U
C17A C 0.135(2) 0.2383(5) 0.0135(4) 0.034(4) Uani 1 1 d . U
C18A C -0.008(2) 0.1912(6) 0.0299(4) 0.038(5) Uani 1 1 d . .
H18A H -0.0246 0.1657 0.0305 0.056 Uiso 1 1 calc R U
H18B H 0.0109 0.1999 0.0462 0.056 Uiso 1 1 calc R U
H18C H -0.0911 0.2030 0.0234 0.056 Uiso 1 1 calc R U
C19A C 0.1322(15) 0.0733(4) 0.0202(3) 0.020(3) Uani 1 1 d . U
H19A H 0.1216 0.0844 0.0361 0.029 Uiso 1 1 calc R U
H19B H 0.0501 0.0785 0.0103 0.029 Uiso 1 1 calc R U
H19C H 0.1414 0.0477 0.0222 0.029 Uiso 1 1 calc R U
C20A C 0.5362(17) -0.0182(6) 0.0222(3) 0.028(4) Uani 1 1 d . .
C21A C 0.6034(17) -0.0500(4) 0.0280(3) 0.020(3) Uani 1 1 d . U
C22A C 0.664(2) -0.0596(5) 0.0503(3) 0.030(4) Uani 1 1 d . U
H22A H 0.6687 -0.0425 0.0628 0.036 Uiso 1 1 calc R U
C23A C 0.716(2) -0.0933(5) 0.0546(3) 0.030(4) Uani 1 1 d . U
H23A H 0.7529 -0.0988 0.0701 0.036 Uiso 1 1 calc R U
C24A C 0.714(2) -0.1190(6) 0.0368(4) 0.041(5) Uani 1 1 d . U
C25A C 0.6580(19) -0.1103(5) 0.0139(3) 0.028(4) Uani 1 1 d . U
H25A H 0.6574 -0.1274 0.0014 0.033 Uiso 1 1 calc R U
C26A C 0.6031(19) -0.0767(4) 0.0096(3) 0.026(4) Uani 1 1 d . .
H26A H 0.5650 -0.0714 -0.0059 0.032 Uiso 1 1 calc R U
Br1B Br 0.8014(3) -0.18772(6) 0.15831(5) 0.0503(6) Uani 1 1 d . .
S1B S 0.5685(5) -0.00472(13) 0.15088(9) 0.0314(10) Uani 1 1 d . .
O1B O 0.076(2) 0.2309(4) 0.1043(3) 0.057(5) Uani 1 1 d . .
N1B N 0.4764(17) -0.0386(5) 0.1142(3) 0.036(4) Uani 1 1 d . .
C1B C 0.303(2) 0.0424(4) 0.0927(3) 0.029(4) Uani 1 1 d . .
H1BA H 0.2231 0.0476 0.0820 0.035 Uiso 1 1 calc R U
H1BB H 0.3874 0.0524 0.0850 0.035 Uiso 1 1 calc R U
C2B C 0.320(2) 0.0029(5) 0.0943(3) 0.030(4) Uani 1 1 d . .
H2BA H 0.2286 -0.0081 0.0977 0.036 Uiso 1 1 calc R U
H2BB H 0.3538 -0.0063 0.0786 0.036 Uiso 1 1 calc R U
C3B C 0.4191(18) -0.0067(4) 0.1134(3) 0.022(4) Uani 1 1 d . .
C4B C 0.455(2) 0.0182(5) 0.1316(3) 0.028(4) Uani 1 1 d . .
C5B C 0.4077(18) 0.0517(5) 0.1332(3) 0.025(4) Uani 1 1 d . .
C6B C 0.4639(18) 0.0775(4) 0.1478(3) 0.022(4) Uani 1 1 d . U
H6BA H 0.5378 0.0702 0.1581 0.027 Uiso 1 1 calc R U
C7B C 0.424(2) 0.1146(5) 0.1495(3) 0.028(4) Uani 1 1 d . .
H7BA H 0.4986 0.1292 0.1422 0.034 Uiso 1 1 calc R U
H7BB H 0.4173 0.1212 0.1668 0.034 Uiso 1 1 calc R U
C8B C 0.283(2) 0.1234(4) 0.1368(3) 0.025(4) Uani 1 1 d . .
H8BA H 0.2060 0.1157 0.1478 0.030 Uiso 1 1 calc R U
C9B C 0.271(2) 0.1027(4) 0.1135(3) 0.026(4) Uani 1 1 d . U
H9BA H 0.3525 0.1098 0.1033 0.031 Uiso 1 1 calc R U
C10B C 0.2801(17) 0.0612(4) 0.1165(3) 0.018(3) Uani 1 1 d . .
C11B C 0.137(2) 0.1126(5) 0.0990(4) 0.030(4) Uani 1 1 d . U
H11C H 0.1409 0.1010 0.0830 0.036 Uiso 1 1 calc R U
H11D H 0.0548 0.1034 0.1077 0.036 Uiso 1 1 calc R U
C12B C 0.120(2) 0.1521(5) 0.0954(3) 0.031(4) Uani 1 1 d . .
H12C H 0.0277 0.1567 0.0879 0.037 Uiso 1 1 calc R U
H12D H 0.1922 0.1606 0.0840 0.037 Uiso 1 1 calc R U
C13B C 0.1308(18) 0.1733(5) 0.1194(3) 0.025(4) Uani 1 1 d . .
C14B C 0.2664(19) 0.1634(5) 0.1321(3) 0.027(4) Uani 1 1 d . U
H14B H 0.3400 0.1688 0.1198 0.033 Uiso 1 1 calc R U
C15B C 0.288(3) 0.1902(6) 0.1510(4) 0.047(6) Uani 1 1 d . .
H15C H 0.3880 0.1925 0.1552 0.057 Uiso 1 1 calc R U
H15D H 0.2346 0.1845 0.1658 0.057 Uiso 1 1 calc R U
C16B C 0.234(3) 0.2238(5) 0.1391(4) 0.044(5) Uani 1 1 d . U
H16C H 0.3117 0.2382 0.1328 0.052 Uiso 1 1 calc R U
H16D H 0.1803 0.2381 0.1509 0.052 Uiso 1 1 calc R U
C17B C 0.139(3) 0.2115(6) 0.1184(4) 0.045(5) Uani 1 1 d . U
C18B C 0.001(2) 0.1617(7) 0.1357(4) 0.045(6) Uani 1 1 d . .
H18D H -0.0038 0.1359 0.1363 0.068 Uiso 1 1 calc R U
H18E H 0.0127 0.1711 0.1521 0.068 Uiso 1 1 calc R U
H18F H -0.0848 0.1711 0.1286 0.068 Uiso 1 1 calc R U
C19B C 0.1499(19) 0.0464(5) 0.1292(4) 0.035(5) Uani 1 1 d . .
H19D H 0.1359 0.0587 0.1446 0.053 Uiso 1 1 calc R U
H19E H 0.0682 0.0498 0.1188 0.053 Uiso 1 1 calc R U
H19F H 0.1628 0.0211 0.1323 0.053 Uiso 1 1 calc R U
C20B C 0.5582(18) -0.0428(6) 0.1338(3) 0.028(4) Uani 1 1 d . .
C21B C 0.623(2) -0.0760(5) 0.1399(3) 0.031(4) Uani 1 1 d . .
C22B C 0.685(2) -0.0813(5) 0.1626(4) 0.037(5) Uani 1 1 d . U
H22B H 0.6925 -0.0626 0.1740 0.045 Uiso 1 1 calc R U
C23B C 0.737(2) -0.1151(6) 0.1679(4) 0.040(5) Uani 1 1 d . .
H23B H 0.7769 -0.1190 0.1834 0.048 Uiso 1 1 calc R U
C24B C 0.732(2) -0.1442(7) 0.1511(4) 0.040(5) Uani 1 1 d . .
C25B C 0.676(2) -0.1353(6) 0.1278(4) 0.040(5) Uani 1 1 d . .
H25B H 0.6793 -0.1526 0.1153 0.049 Uiso 1 1 calc R U
C26B C 0.620(2) -0.1033(6) 0.1227(4) 0.042(5) Uani 1 1 d . .
H26B H 0.5772 -0.0993 0.1074 0.051 Uiso 1 1 calc R U
Br1C Br 0.8310(3) -0.20529(8) 0.27436(5) 0.0569(7) Uani 1 1 d . .
S1C S 0.5979(6) -0.02307(16) 0.26174(10) 0.0413(12) Uani 1 1 d . .
O1C O 0.094(3) 0.2096(5) 0.2123(4) 0.087(7) Uani 1 1 d . .
N1C N 0.5051(16) -0.0601(4) 0.2259(3) 0.030(4) Uani 1 1 d . .
C1C C 0.328(3) 0.0204(6) 0.2024(3) 0.044(5) Uani 1 1 d . .
H1CA H 0.3297 0.0320 0.1872 0.052 Uiso 1 1 calc R U
C2C C 0.346(2) -0.0197(5) 0.2048(3) 0.036(4) Uani 1 1 d . U
H2CA H 0.2560 -0.0308 0.2089 0.043 Uiso 1 1 calc R U
H2CB H 0.3789 -0.0297 0.1893 0.043 Uiso 1 1 calc R U
C3C C 0.449(2) -0.0273(6) 0.2241(3) 0.036(5) Uani 1 1 d . .
C4C C 0.487(2) -0.0031(6) 0.2422(4) 0.038(5) Uani 1 1 d . .
C5C C 0.434(2) 0.0336(5) 0.2426(3) 0.034(5) Uani 1 1 d . .
C6C C 0.496(2) 0.0580(6) 0.2570(4) 0.037(5) Uani 1 1 d . .
H6CA H 0.5694 0.0508 0.2674 0.045 Uiso 1 1 calc R U
C7C C 0.451(2) 0.0964(9) 0.2569(4) 0.065(9) Uani 1 1 d . .
H7CA H 0.4498 0.1050 0.2739 0.077 Uiso 1 1 calc R U
H7CB H 0.5216 0.1104 0.2480 0.077 Uiso 1 1 calc R U
C8C C 0.309(2) 0.1033(6) 0.2457(3) 0.038(5) Uani 1 1 d . .
H8CA H 0.2353 0.0961 0.2575 0.046 Uiso 1 1 calc R U
C9C C 0.294(2) 0.0807(5) 0.2228(4) 0.034(4) Uani 1 1 d . .
H9CA H 0.3740 0.0875 0.2123 0.040 Uiso 1 1 calc R U
C10C C 0.3077(18) 0.0407(5) 0.2264(3) 0.030(4) Uani 1 1 d . .
C11C C 0.160(3) 0.0904(7) 0.2079(4) 0.051(6) Uani 1 1 d . .
H11E H 0.0773 0.0801 0.2161 0.061 Uiso 1 1 calc R U
H11F H 0.1666 0.0795 0.1917 0.061 Uiso 1 1 calc R U
C12C C 0.136(3) 0.1314(10) 0.2048(5) 0.075(10) Uani 1 1 d . .
H12E H 0.2063 0.1411 0.1935 0.090 Uiso 1 1 calc R U
H12F H 0.0425 0.1357 0.1979 0.090 Uiso 1 1 calc R U
C13C C 0.148(2) 0.1492(6) 0.2285(4) 0.043(5) Uani 1 1 d . .
C14C C 0.292(2) 0.1427(8) 0.2403(4) 0.057(7) Uani 1 1 d . .
H14C H 0.3607 0.1478 0.2272 0.068 Uiso 1 1 calc R U
C15C C 0.311(3) 0.1721(8) 0.2585(5) 0.070(9) Uani 1 1 d . .
H15E H 0.2614 0.1666 0.2738 0.084 Uiso 1 1 calc R U
H15F H 0.4109 0.1757 0.2621 0.084 Uiso 1 1 calc R U
C16C C 0.250(3) 0.2043(8) 0.2466(5) 0.066(8) Uani 1 1 d . U
H16E H 0.3233 0.2193 0.2394 0.080 Uiso 1 1 calc R U
H16F H 0.1956 0.2186 0.2584 0.080 Uiso 1 1 calc R U
C17C C 0.155(3) 0.1891(9) 0.2271(5) 0.063(7) Uani 1 1 d . .
C18C C 0.024(3) 0.1415(6) 0.2450(5) 0.053(6) Uani 1 1 d . .
H18G H 0.0366 0.1538 0.2605 0.079 Uiso 1 1 calc R U
H18H H -0.0619 0.1497 0.2373 0.079 Uiso 1 1 calc R U
H18I H 0.0179 0.1161 0.2480 0.079 Uiso 1 1 calc R U
C19C C 0.180(2) 0.0256(8) 0.2407(4) 0.058(7) Uani 1 1 d . .
H19G H 0.1918 0.0001 0.2428 0.086 Uiso 1 1 calc R U
H19H H 0.1752 0.0369 0.2567 0.086 Uiso 1 1 calc R U
H19I H 0.0944 0.0303 0.2317 0.086 Uiso 1 1 calc R U
C20C C 0.587(2) -0.0622(8) 0.2454(3) 0.051(7) Uani 1 1 d . .
C21C C 0.657(2) -0.0954(7) 0.2518(3) 0.040(5) Uani 1 1 d . .
C22C C 0.728(2) -0.1006(4) 0.2741(4) 0.030(4) Uani 1 1 d . U
H22C H 0.8077 -0.0841 0.2742 0.036 Uiso 1 1 calc R U
H22D H 0.6638 -0.0928 0.2871 0.036 Uiso 1 1 calc R U
C23C C 0.778(2) -0.1325(6) 0.2809(4) 0.046(5) Uani 1 1 d . U
H23C H 0.8179 -0.1363 0.2964 0.055 Uiso 1 1 calc R U
C24C C 0.7675(18) -0.1568(5) 0.2655(3) 0.027(4) Uani 1 1 d . U
C25C C 0.698(2) -0.1580(8) 0.2427(5) 0.060(7) Uani 1 1 d . .
H25C H 0.6900 -0.1786 0.2330 0.072 Uiso 1 1 calc R U
C26C C 0.644(2) -0.1246(5) 0.2366(4) 0.038(5) Uani 1 1 d . .
H26C H 0.5967 -0.1219 0.2217 0.045 Uiso 1 1 calc R U
Br1D Br 0.8347(3) -0.18448(6) 0.38045(5) 0.0455(6) Uani 1 1 d . .
S1D S 0.5898(5) -0.00366(13) 0.37205(8) 0.0312(10) Uani 1 1 d . .
O1D O 0.102(3) 0.2357(7) 0.3349(5) 0.097(8) Uani 1 1 d . .
N1D N 0.4974(15) -0.0377(5) 0.3349(3) 0.031(4) Uani 1 1 d . .
C1D C 0.332(3) 0.0465(6) 0.3137(4) 0.045(6) Uani 1 1 d . .
H1DA H 0.2521 0.0523 0.3032 0.055 Uiso 1 1 calc R U
H1DB H 0.4167 0.0565 0.3060 0.055 Uiso 1 1 calc R U
C2D C 0.348(3) 0.0067(6) 0.3145(4) 0.044(6) Uani 1 1 d . .
H2DA H 0.2550 -0.0042 0.3170 0.053 Uiso 1 1 calc R U
H2DB H 0.3846 -0.0018 0.2988 0.053 Uiso 1 1 calc R U
C3D C 0.441(2) -0.0041(6) 0.3339(3) 0.034(4) Uani 1 1 d . .
C4D C 0.4834(18) 0.0176(5) 0.3528(3) 0.024(4) Uani 1 1 d . .
C5D C 0.4361(19) 0.0551(5) 0.3544(3) 0.027(4) Uani 1 1 d . .
C6D C 0.509(2) 0.0787(5) 0.3679(4) 0.034(4) Uani 1 1 d . U
H6DA H 0.5868 0.0705 0.3768 0.040 Uiso 1 1 calc R U
C7D C 0.470(2) 0.1178(9) 0.3696(4) 0.060(8) Uani 1 1 d . .
H7DA H 0.4752 0.1256 0.3866 0.072 Uiso 1 1 calc R U
H7DB H 0.5381 0.1319 0.3601 0.072 Uiso 1 1 calc R U
C8D C 0.324(2) 0.1241(5) 0.3598(3) 0.035(5) Uani 1 1 d . .
H8DA H 0.2538 0.1153 0.3717 0.042 Uiso 1 1 calc R U
C9D C 0.301(2) 0.1053(5) 0.3353(3) 0.028(4) Uani 1 1 d . .
H9DA H 0.3803 0.1125 0.3245 0.034 Uiso 1 1 calc R U
C10D C 0.3108(19) 0.0648(6) 0.3384(3) 0.032(4) Uani 1 1 d . .
C11D C 0.162(3) 0.1181(8) 0.3226(5) 0.071(9) Uani 1 1 d . .
H11G H 0.1613 0.1092 0.3058 0.086 Uiso 1 1 calc R U
H11H H 0.0821 0.1075 0.3312 0.086 Uiso 1 1 calc R U
C12D C 0.144(3) 0.1580(9) 0.3221(4) 0.069(8) Uani 1 1 d . .
H12G H 0.2145 0.1686 0.3113 0.082 Uiso 1 1 calc R U
H12H H 0.0505 0.1638 0.3155 0.082 Uiso 1 1 calc R U
C13D C 0.158(2) 0.1733(7) 0.3464(4) 0.048(6) Uani 1 1 d . .
C14D C 0.305(2) 0.1645(6) 0.3562(4) 0.041(5) Uani 1 1 d . .
H14D H 0.3740 0.1721 0.3437 0.049 Uiso 1 1 calc R U
C15D C 0.322(3) 0.1893(7) 0.3780(5) 0.057(7) Uani 1 1 d . .
H15G H 0.4216 0.1928 0.3821 0.068 Uiso 1 1 calc R U
H15H H 0.2727 0.1801 0.3924 0.068 Uiso 1 1 calc R U
C16D C 0.253(3) 0.2252(6) 0.3687(5) 0.048(6) Uani 1 1 d . U
H16G H 0.1997 0.2369 0.3818 0.057 Uiso 1 1 calc R U
H16H H 0.3242 0.2417 0.3624 0.057 Uiso 1 1 calc R U
C17D C 0.158(3) 0.2127(6) 0.3490(4) 0.046(5) Uani 1 1 d . U
C18D C 0.039(2) 0.1631(5) 0.3634(5) 0.042(5) Uani 1 1 d . U
H18J H 0.0535 0.1740 0.3793 0.063 Uiso 1 1 calc R U
H18K H -0.0501 0.1713 0.3566 0.063 Uiso 1 1 calc R U
H18L H 0.0359 0.1374 0.3652 0.063 Uiso 1 1 calc R U
C19D C 0.184(2) 0.0496(7) 0.3509(4) 0.044(5) Uani 1 1 d . .
H19J H 0.1006 0.0550 0.3414 0.067 Uiso 1 1 calc R U
H19K H 0.1947 0.0239 0.3523 0.067 Uiso 1 1 calc R U
H19L H 0.1755 0.0599 0.3671 0.067 Uiso 1 1 calc R U
C20D C 0.5826(18) -0.0394(4) 0.3539(3) 0.021(3) Uani 1 1 d . .
C21D C 0.649(2) -0.0743(6) 0.3604(3) 0.032(4) Uani 1 1 d . .
C22D C 0.7244(19) -0.0801(4) 0.3817(3) 0.027(4) Uani 1 1 d . U
H22E H 0.7368 -0.0607 0.3924 0.032 Uiso 1 1 calc R U
C23D C 0.782(2) -0.1119(6) 0.3880(4) 0.041(5) Uani 1 1 d . .
H23D H 0.8290 -0.1143 0.4030 0.049 Uiso 1 1 calc R U
C24D C 0.770(2) -0.1412(6) 0.3721(4) 0.039(5) Uani 1 1 d . U
C25D C 0.692(2) -0.1339(6) 0.3500(4) 0.043(5) Uani 1 1 d . .
H25D H 0.6788 -0.1528 0.3390 0.051 Uiso 1 1 calc R U
C26D C 0.637(2) -0.1013(6) 0.3439(4) 0.043(6) Uani 1 1 d . .
H26D H 0.5921 -0.0978 0.3288 0.052 Uiso 1 1 calc R U
Br1E Br 0.8316(2) -0.15928(6) 0.48728(4) 0.0390(5) Uani 1 1 d . .
S1E S 0.5812(5) 0.02135(12) 0.48363(8) 0.0267(9) Uani 1 1 d . .
O1E O 0.097(2) 0.2618(6) 0.4522(4) 0.082(7) Uani 1 1 d . U
N1E N 0.4916(16) -0.0096(5) 0.4455(3) 0.030(4) Uani 1 1 d . .
C1E C 0.326(3) 0.0747(5) 0.4263(3) 0.040(5) Uani 1 1 d . .
H1EA H 0.2451 0.0811 0.4161 0.048 Uiso 1 1 calc R U
H1EB H 0.4095 0.0855 0.4188 0.048 Uiso 1 1 calc R U
C2E C 0.343(2) 0.0362(6) 0.4254(4) 0.044(5) Uani 1 1 d . .
H2EA H 0.3812 0.0293 0.4095 0.053 Uiso 1 1 calc R U
H2EB H 0.2502 0.0249 0.4272 0.053 Uiso 1 1 calc R U
C3E C 0.4378(18) 0.0235(4) 0.4452(3) 0.022(3) Uani 1 1 d . U
C4E C 0.4782(19) 0.0446(5) 0.4649(3) 0.026(4) Uani 1 1 d . .
C5E C 0.4341(16) 0.0817(4) 0.4669(3) 0.016(3) Uani 1 1 d . U
C6E C 0.504(2) 0.1058(5) 0.4814(3) 0.030(4) Uani 1 1 d . .
H6EA H 0.5809 0.0975 0.4906 0.036 Uiso 1 1 calc R U
C7E C 0.467(2) 0.1448(6) 0.4834(4) 0.035(5) Uani 1 1 d . .
H7EA H 0.4739 0.1524 0.5005 0.042 Uiso 1 1 calc R U
H7EB H 0.5337 0.1590 0.4738 0.042 Uiso 1 1 calc R U
C8E C 0.3206(19) 0.1513(5) 0.4743(3) 0.029(4) Uani 1 1 d . .
H8EA H 0.2515 0.1425 0.4864 0.035 Uiso 1 1 calc R U
C9E C 0.2962(19) 0.1328(4) 0.4497(3) 0.022(3) Uani 1 1 d . U
H9EA H 0.3738 0.1405 0.4388 0.027 Uiso 1 1 calc R U
C10E C 0.3049(17) 0.0918(5) 0.4514(3) 0.022(3) Uani 1 1 d . .
C11E C 0.162(2) 0.1460(5) 0.4381(4) 0.038(5) Uani 1 1 d . U
H11I H 0.1609 0.1379 0.4211 0.045 Uiso 1 1 calc R U
H11J H 0.0830 0.1341 0.4464 0.045 Uiso 1 1 calc R U
C12E C 0.133(3) 0.1845(7) 0.4382(4) 0.050(6) Uani 1 1 d . .
H12I H 0.0358 0.1886 0.4329 0.060 Uiso 1 1 calc R U
H12J H 0.1957 0.1962 0.4265 0.060 Uiso 1 1 calc R U
C13E C 0.154(2) 0.2007(5) 0.4630(4) 0.031(4) Uani 1 1 d . .
C14E C 0.3043(18) 0.1902(4) 0.4710(3) 0.025(4) Uani 1 1 d . .
H14E H 0.3699 0.1977 0.4580 0.029 Uiso 1 1 calc R U
C15E C 0.323(2) 0.2161(5) 0.4928(4) 0.034(4) Uani 1 1 d . .
H15I H 0.2759 0.2071 0.5075 0.041 Uiso 1 1 calc R U
H15J H 0.4234 0.2197 0.4965 0.041 Uiso 1 1 calc R U
C16E C 0.257(2) 0.2500(6) 0.4842(4) 0.042(5) Uani 1 1 d . .
H16I H 0.2048 0.2614 0.4975 0.051 Uiso 1 1 calc R U
H16J H 0.3293 0.2666 0.4784 0.051 Uiso 1 1 calc R U
C17E C 0.162(2) 0.2404(5) 0.4644(4) 0.030(4) Uani 1 1 d . U
C18E C 0.034(2) 0.1900(7) 0.4801(4) 0.045(6) Uani 1 1 d . .
H18M H 0.0233 0.1643 0.4799 0.068 Uiso 1 1 calc R U
H18N H 0.0553 0.1979 0.4965 0.068 Uiso 1 1 calc R U
H18O H -0.0530 0.2010 0.4746 0.068 Uiso 1 1 calc R U
C19E C 0.1763(19) 0.0774(4) 0.4633(4) 0.029(4) Uani 1 1 d . .
H19M H 0.1644 0.0885 0.4791 0.044 Uiso 1 1 calc R U
H19N H 0.0950 0.0825 0.4531 0.044 Uiso 1 1 calc R U
H19O H 0.1857 0.0519 0.4653 0.044 Uiso 1 1 calc R U
C20E C 0.5744(19) -0.0161(4) 0.4650(3) 0.023(4) Uani 1 1 d . U
C21E C 0.639(2) -0.0487(5) 0.4700(4) 0.029(4) Uani 1 1 d . .
C22E C 0.717(2) -0.0545(4) 0.4908(3) 0.028(4) Uani 1 1 d . U
H22F H 0.7308 -0.0353 0.5016 0.033 Uiso 1 1 calc R U
C23E C 0.776(2) -0.0860(5) 0.4964(3) 0.034(4) Uani 1 1 d . U
H23E H 0.8260 -0.0884 0.5111 0.041 Uiso 1 1 calc R U
C24E C 0.7615(19) -0.1172(7) 0.4798(4) 0.041(5) Uani 1 1 d . U
C25E C 0.689(2) -0.1078(6) 0.4581(4) 0.037(5) Uani 1 1 d . .
H25E H 0.6804 -0.1256 0.4461 0.044 Uiso 1 1 calc R U
C26E C 0.6286(19) -0.0756(4) 0.4530(3) 0.025(4) Uani 1 1 d . .
H26E H 0.5814 -0.0718 0.4381 0.030 Uiso 1 1 calc R U
Br1F Br 0.8247(2) -0.13555(6) 0.59380(4) 0.0388(5) Uani 1 1 d . .
S1F S 0.5677(5) 0.04448(12) 0.59541(8) 0.0265(9) Uani 1 1 d . .
O1F O 0.095(2) 0.2878(6) 0.5683(4) 0.081(7) Uani 1 1 d . .
N1F N 0.4781(17) 0.0150(4) 0.5564(3) 0.025(3) Uani 1 1 d . U
C1F C 0.315(2) 0.1019(5) 0.5392(3) 0.033(4) Uani 1 1 d . U
H1FA H 0.2342 0.1092 0.5292 0.039 Uiso 1 1 calc R U
H1FB H 0.3993 0.1121 0.5317 0.039 Uiso 1 1 calc R U
C2F C 0.326(2) 0.0632(5) 0.5381(4) 0.038(5) Uani 1 1 d . .
H2FA H 0.3601 0.0562 0.5218 0.046 Uiso 1 1 calc R U
H2FB H 0.2325 0.0527 0.5403 0.046 Uiso 1 1 calc R U
C3F C 0.423(2) 0.0487(5) 0.5570(3) 0.025(4) Uani 1 1 d . U
C4F C 0.461(2) 0.0705(6) 0.5766(3) 0.032(4) Uani 1 1 d . .
C5F C 0.4214(17) 0.1060(5) 0.5799(3) 0.021(3) Uani 1 1 d . .
C6F C 0.494(2) 0.1292(5) 0.5947(4) 0.031(4) Uani 1 1 d . .
H6FA H 0.5704 0.1200 0.6036 0.038 Uiso 1 1 calc R U
C7F C 0.461(2) 0.1662(5) 0.5978(4) 0.033(4) Uani 1 1 d . .
H7FA H 0.5318 0.1805 0.5892 0.039 Uiso 1 1 calc R U
H7FB H 0.4671 0.1722 0.6152 0.039 Uiso 1 1 calc R U
C8F C 0.3188(19) 0.1764(4) 0.5887(3) 0.022(3) Uani 1 1 d . U
H8FA H 0.2481 0.1674 0.6005 0.026 Uiso 1 1 calc R U
C9F C 0.289(2) 0.1588(5) 0.5638(3) 0.029(4) Uani 1 1 d . .
H9FA H 0.3649 0.1667 0.5526 0.035 Uiso 1 1 calc R U
C10F C 0.2974(17) 0.1188(4) 0.5648(3) 0.017(3) Uani 1 1 d . U
C11F C 0.149(2) 0.1719(4) 0.5527(3) 0.026(4) Uani 1 1 d . U
H11K H 0.1438 0.1636 0.5358 0.031 Uiso 1 1 calc R U
H11L H 0.0718 0.1609 0.5618 0.031 Uiso 1 1 calc R U
C12F C 0.128(2) 0.2125(5) 0.5529(3) 0.034(4) Uani 1 1 d . U
H12K H 0.1953 0.2236 0.5417 0.041 Uiso 1 1 calc R U
H12L H 0.0330 0.2182 0.5474 0.041 Uiso 1 1 calc R U
C13F C 0.1502(17) 0.2269(4) 0.5780(3) 0.020(3) Uani 1 1 d . U
C14F C 0.297(2) 0.2145(5) 0.5858(3) 0.028(4) Uani 1 1 d . .
H14F H 0.3635 0.2225 0.5730 0.034 Uiso 1 1 calc R U
C15F C 0.324(2) 0.2379(5) 0.6082(4) 0.037(5) Uani 1 1 d . .
H15K H 0.4244 0.2394 0.6119 0.045 Uiso 1 1 calc R U
H15L H 0.2732 0.2289 0.6225 0.045 Uiso 1 1 calc R U
C16F C 0.263(2) 0.2759(5) 0.5997(4) 0.039(5) Uani 1 1 d . U
H16K H 0.2142 0.2879 0.6132 0.047 Uiso 1 1 calc R U
H16L H 0.3387 0.2914 0.5937 0.047 Uiso 1 1 calc R U
C17F C 0.165(3) 0.2661(6) 0.5800(4) 0.045(5) Uani 1 1 d . .
C18F C 0.031(2) 0.2150(7) 0.5949(5) 0.049(6) Uani 1 1 d . .
H18P H 0.0201 0.1894 0.5938 0.074 Uiso 1 1 calc R U
H18Q H 0.0534 0.2216 0.6116 0.074 Uiso 1 1 calc R U
H18R H -0.0557 0.2266 0.5899 0.074 Uiso 1 1 calc R U
C19F C 0.167(2) 0.1012(5) 0.5760(4) 0.033(4) Uani 1 1 d . .
H19P H 0.1791 0.0755 0.5761 0.050 Uiso 1 1 calc R U
H19Q H 0.1542 0.1097 0.5926 0.050 Uiso 1 1 calc R U
H19R H 0.0847 0.1073 0.5663 0.050 Uiso 1 1 calc R U
C20F C 0.556(2) 0.0086(6) 0.5756(3) 0.031(4) Uani 1 1 d . .
C21F C 0.6272(18) -0.0238(5) 0.5797(3) 0.025(4) Uani 1 1 d . U
C22F C 0.701(2) -0.0318(6) 0.6008(4) 0.037(5) Uani 1 1 d . .
H22G H 0.7073 -0.0142 0.6130 0.044 Uiso 1 1 calc R U
C23F C 0.764(2) -0.0633(5) 0.6046(3) 0.033(4) Uani 1 1 d . .
H23F H 0.8219 -0.0662 0.6185 0.040 Uiso 1 1 calc R U
C24F C 0.7451(19) -0.0931(6) 0.5881(3) 0.034(4) Uani 1 1 d . U
C25F C 0.677(2) -0.0831(5) 0.5665(3) 0.028(4) Uani 1 1 d . .
H25F H 0.6721 -0.1002 0.5540 0.034 Uiso 1 1 calc R U
C26F C 0.615(2) -0.0506(4) 0.5622(3) 0.025(4) Uani 1 1 d . .
H26F H 0.5657 -0.0465 0.5475 0.030 Uiso 1 1 calc R U
Br1G Br 0.8016(3) -0.11162(8) 0.70074(5) 0.0528(6) Uani 1 1 d . .
S1G S 0.5418(5) 0.06781(16) 0.70749(9) 0.0377(11) Uani 1 1 d . .
O1G O 0.094(2) 0.3141(7) 0.6819(4) 0.097(9) Uani 1 1 d . .
N1G N 0.4446(19) 0.0396(5) 0.6685(3) 0.036(4) Uani 1 1 d . .
C1G C 0.285(3) 0.1299(5) 0.6528(3) 0.039(5) Uani 1 1 d . U
H1GA H 0.2038 0.1381 0.6432 0.047 Uiso 1 1 calc R U
H1GB H 0.3700 0.1402 0.6457 0.047 Uiso 1 1 calc R U
C2G C 0.293(2) 0.0898(6) 0.6519(4) 0.043(5) Uani 1 1 d . .
H2GA H 0.1993 0.0800 0.6550 0.051 Uiso 1 1 calc R U
H2GB H 0.3207 0.0826 0.6353 0.051 Uiso 1 1 calc R U
C3G C 0.394(2) 0.0736(5) 0.6696(4) 0.031(4) Uani 1 1 d . .
C4G C 0.434(2) 0.0947(5) 0.6902(3) 0.030(4) Uani 1 1 d . .
C5G C 0.3923(19) 0.1308(6) 0.6939(4) 0.035(5) Uani 1 1 d . .
C6G C 0.467(2) 0.1510(5) 0.7093(4) 0.028(4) Uani 1 1 d . U
H6GA H 0.5400 0.1405 0.7183 0.034 Uiso 1 1 calc R U
C7G C 0.437(3) 0.1899(6) 0.7125(4) 0.050(6) Uani 1 1 d . .
H7GA H 0.5092 0.2036 0.7039 0.060 Uiso 1 1 calc R U
H7GB H 0.4434 0.1958 0.7299 0.060 Uiso 1 1 calc R U
C8G C 0.295(2) 0.2011(6) 0.7033(3) 0.038(5) Uani 1 1 d . .
H8GA H 0.2230 0.1927 0.7150 0.045 Uiso 1 1 calc R U
C9G C 0.266(2) 0.1838(6) 0.6786(4) 0.037(5) Uani 1 1 d . .
H9GA H 0.3436 0.1913 0.6676 0.044 Uiso 1 1 calc R U
C10G C 0.269(2) 0.1422(6) 0.6790(3) 0.033(4) Uani 1 1 d . .
C11G C 0.130(2) 0.1983(6) 0.6672(4) 0.042(5) Uani 1 1 d . .
H11M H 0.1245 0.1897 0.6503 0.050 Uiso 1 1 calc R U
H11N H 0.0502 0.1881 0.6761 0.050 Uiso 1 1 calc R U
C12G C 0.113(3) 0.2381(6) 0.6669(4) 0.046(6) Uani 1 1 d . .
H12M H 0.0171 0.2441 0.6618 0.055 Uiso 1 1 calc R U
H12N H 0.1786 0.2485 0.6551 0.055 Uiso 1 1 calc R U
C13G C 0.1415(18) 0.2535(5) 0.6920(3) 0.027(4) Uani 1 1 d . .
C14G C 0.280(2) 0.2404(5) 0.7006(4) 0.036(5) Uani 1 1 d . .
H14G H 0.3470 0.2470 0.6875 0.043 Uiso 1 1 calc R U
C15G C 0.318(3) 0.2652(6) 0.7223(4) 0.055(7) Uani 1 1 d . .
H15M H 0.2715 0.2575 0.7374 0.066 Uiso 1 1 calc R U
H15N H 0.4198 0.2661 0.7250 0.066 Uiso 1 1 calc R U
C16G C 0.263(3) 0.3001(8) 0.7140(6) 0.078(10) Uani 1 1 d . .
H16M H 0.3412 0.3151 0.7083 0.093 Uiso 1 1 calc R U
H16N H 0.2166 0.3124 0.7276 0.093 Uiso 1 1 calc R U
C17G C 0.159(3) 0.2940(7) 0.6932(5) 0.052(6) Uani 1 1 d . .
C18G C 0.019(3) 0.2440(8) 0.7098(5) 0.060(7) Uani 1 1 d . .
H18S H -0.0688 0.2532 0.7033 0.090 Uiso 1 1 calc R U
H18T H 0.0128 0.2183 0.7114 0.090 Uiso 1 1 calc R U
H18U H 0.0371 0.2546 0.7256 0.090 Uiso 1 1 calc R U
C19G C 0.141(2) 0.1266(8) 0.6902(5) 0.054(7) Uani 1 1 d . .
H19S H 0.0593 0.1336 0.6809 0.082 Uiso 1 1 calc R U
H19T H 0.1493 0.1008 0.6903 0.082 Uiso 1 1 calc R U
H19U H 0.1322 0.1351 0.7069 0.082 Uiso 1 1 calc R U
C20G C 0.530(2) 0.0332(8) 0.6869(4) 0.049(7) Uani 1 1 d . .
C21G C 0.597(2) -0.0019(7) 0.6904(4) 0.043(6) Uani 1 1 d . .
C22G C 0.667(2) -0.0085(6) 0.7115(4) 0.042(5) Uani 1 1 d . U
H22H H 0.6775 0.0092 0.7236 0.050 Uiso 1 1 calc R U
C23G C 0.725(3) -0.0436(9) 0.7147(4) 0.067(9) Uani 1 1 d . .
H23G H 0.7648 -0.0502 0.7298 0.080 Uiso 1 1 calc R U
C24G C 0.723(2) -0.0663(6) 0.6965(4) 0.041(5) Uani 1 1 d . .
C25G C 0.652(2) -0.0594(5) 0.6749(4) 0.035(4) Uani 1 1 d . U
H25G H 0.6450 -0.0769 0.6626 0.041 Uiso 1 1 calc R U
C26G C 0.592(2) -0.0258(5) 0.6717(4) 0.034(4) Uani 1 1 d . .
H26G H 0.5487 -0.0197 0.6568 0.040 Uiso 1 1 calc R U
Br1H Br 0.7763(3) -0.11202(8) 0.81311(5) 0.0573(7) Uani 1 1 d . .
S1H S 0.5251(6) 0.06934(17) 0.82061(9) 0.0419(13) Uani 1 1 d . .
O1H O 0.068(2) 0.3143(7) 0.7923(4) 0.093(8) Uani 1 1 d . .
N1H N 0.4344(18) 0.0411(6) 0.7813(3) 0.042(4) Uani 1 1 d . .
C1H C 0.276(3) 0.1281(7) 0.7654(4) 0.055(7) Uani 1 1 d . .
H1HA H 0.1984 0.1357 0.7549 0.066 Uiso 1 1 calc R U
H1HB H 0.3625 0.1385 0.7587 0.066 Uiso 1 1 calc R U
C2H C 0.288(2) 0.0891(7) 0.7635(4) 0.050(6) Uani 1 1 d . .
H2HA H 0.3224 0.0829 0.7472 0.060 Uiso 1 1 calc R U
H2HB H 0.1943 0.0784 0.7655 0.060 Uiso 1 1 calc R U
C3H C 0.385(2) 0.0738(10) 0.7823(4) 0.063(9) Uani 1 1 d . .
C4H C 0.420(2) 0.0944(6) 0.8026(4) 0.041(5) Uani 1 1 d . .
C5H C 0.3755(18) 0.1305(6) 0.8069(3) 0.033(5) Uani 1 1 d . .
C6H C 0.438(2) 0.1523(8) 0.8235(4) 0.048(7) Uani 1 1 d . .
H6HA H 0.5090 0.1425 0.8333 0.058 Uiso 1 1 calc R U
C7H C 0.403(2) 0.1894(6) 0.8273(4) 0.041(5) Uani 1 1 d . .
H7HA H 0.4787 0.2041 0.8204 0.049 Uiso 1 1 calc R U
H7HB H 0.4000 0.1941 0.8449 0.049 Uiso 1 1 calc R U
C8H C 0.2622(19) 0.2006(6) 0.8158(3) 0.035(5) Uani 1 1 d . .
H8HA H 0.1844 0.1926 0.8265 0.042 Uiso 1 1 calc R U
C9H C 0.245(2) 0.1837(7) 0.7908(3) 0.044(6) Uani 1 1 d . .
H9HA H 0.3262 0.1917 0.7809 0.052 Uiso 1 1 calc R U
C10H C 0.2514(18) 0.1447(7) 0.7913(4) 0.038(5) Uani 1 1 d . .
C11H C 0.113(3) 0.1977(7) 0.7780(4) 0.052(7) Uani 1 1 d . .
H11O H 0.1136 0.1891 0.7611 0.063 Uiso 1 1 calc R U
H11P H 0.0303 0.1876 0.7860 0.063 Uiso 1 1 calc R U
C12H C 0.098(3) 0.2369(8) 0.7775(4) 0.060(8) Uani 1 1 d . .
H12O H 0.0058 0.2430 0.7706 0.072 Uiso 1 1 calc R U
H12P H 0.1704 0.2471 0.7669 0.072 Uiso 1 1 calc R U
C13H C 0.110(2) 0.2532(5) 0.8024(4) 0.031(4) Uani 1 1 d . .
C14H C 0.2513(18) 0.2412(6) 0.8122(4) 0.036(5) Uani 1 1 d . .
H14H H 0.3215 0.2474 0.7995 0.043 Uiso 1 1 calc R U
C15H C 0.284(3) 0.2656(7) 0.8347(5) 0.059(7) Uani 1 1 d . .
H15O H 0.2293 0.2587 0.8492 0.071 Uiso 1 1 calc R U
H15P H 0.3843 0.2661 0.8387 0.071 Uiso 1 1 calc R U
C16H C 0.234(3) 0.3001(7) 0.8238(7) 0.085(12) Uani 1 1 d . .
H16O H 0.1924 0.3149 0.8367 0.102 Uiso 1 1 calc R U
H16P H 0.3143 0.3129 0.8169 0.102 Uiso 1 1 calc R U
C17H C 0.131(3) 0.2938(8) 0.8050(5) 0.063(9) Uani 1 1 d . .
C18H C -0.011(2) 0.2433(7) 0.8188(4) 0.052(6) Uani 1 1 d . .
H18V H 0.0010 0.2545 0.8346 0.078 Uiso 1 1 calc R U
H18W H -0.0987 0.2515 0.8115 0.078 Uiso 1 1 calc R U
H18X H -0.0144 0.2177 0.8207 0.078 Uiso 1 1 calc R U
C19H C 0.121(2) 0.1258(6) 0.8021(4) 0.044(6) Uani 1 1 d . .
H19V H 0.1346 0.1002 0.8016 0.066 Uiso 1 1 calc R U
H19W H 0.1068 0.1334 0.8188 0.066 Uiso 1 1 calc R U
H19X H 0.0381 0.1320 0.7925 0.066 Uiso 1 1 calc R U
C20H C 0.517(2) 0.0356(6) 0.8003(3) 0.034(5) Uani 1 1 d . .
C21H C 0.582(2) 0.0002(7) 0.8039(3) 0.044(6) Uani 1 1 d . .
C22H C 0.6420(19) -0.0103(6) 0.8262(4) 0.038(5) Uani 1 1 d . .
H22I H 0.6416 0.0054 0.8395 0.046 Uiso 1 1 calc R U
C23H C 0.699(3) -0.0424(6) 0.8286(4) 0.047(6) Uani 1 1 d . .
H23H H 0.7402 -0.0484 0.8436 0.057 Uiso 1 1 calc R U
C24H C 0.701(3) -0.0676(6) 0.8101(4) 0.046(6) Uani 1 1 d . .
C25H C 0.646(2) -0.0580(6) 0.7872(4) 0.044(5) Uani 1 1 d . .
H25H H 0.6449 -0.0742 0.7741 0.053 Uiso 1 1 calc R U
C26H C 0.589(2) -0.0221(7) 0.7845(4) 0.048(6) Uani 1 1 d . .
H26H H 0.5570 -0.0144 0.7691 0.057 Uiso 1 1 calc R U
Br1I Br 0.7797(3) -0.13879(5) 0.92785(5) 0.0412(5) Uani 1 1 d . .
S1I S 0.5378(5) 0.04392(11) 0.93057(8) 0.0255(9) Uani 1 1 d . .
O1I O 0.069(2) 0.2844(4) 0.8932(4) 0.061(5) Uani 1 1 d . U
N1I N 0.4436(17) 0.0117(4) 0.8927(3) 0.027(3) Uani 1 1 d . .
C1I C 0.273(2) 0.0989(4) 0.8747(3) 0.025(4) Uani 1 1 d . .
H1IA H 0.3593 0.1087 0.8674 0.030 Uiso 1 1 calc R U
H1IB H 0.1938 0.1062 0.8644 0.030 Uiso 1 1 calc R U
C2I C 0.2832(19) 0.0577(5) 0.8745(3) 0.028(4) Uani 1 1 d . .
H2IA H 0.1914 0.0473 0.8785 0.034 Uiso 1 1 calc R U
H2IB H 0.3115 0.0493 0.8583 0.034 Uiso 1 1 calc R U
C3I C 0.3882(17) 0.0470(6) 0.8929(3) 0.031(5) Uani 1 1 d . .
C4I C 0.4258(19) 0.0675(4) 0.9124(3) 0.023(4) Uani 1 1 d . U
C5I C 0.3800(15) 0.1029(4) 0.9155(3) 0.015(3) Uani 1 1 d . U
C6I C 0.4410(18) 0.1255(5) 0.9308(3) 0.027(4) Uani 1 1 d . .
H6IA H 0.5151 0.1165 0.9404 0.032 Uiso 1 1 calc R U
C7I C 0.404(2) 0.1642(5) 0.9345(4) 0.035(4) Uani 1 1 d . U
H7IA H 0.4793 0.1791 0.9277 0.042 Uiso 1 1 calc R U
H7IB H 0.3982 0.1692 0.9521 0.042 Uiso 1 1 calc R U
C8I C 0.2644(17) 0.1741(4) 0.9224(3) 0.019(3) Uani 1 1 d . .
H8IA H 0.1867 0.1668 0.9334 0.023 Uiso 1 1 calc R U
C9I C 0.2468(18) 0.1547(4) 0.8981(3) 0.023(4) Uani 1 1 d . .
H9IA H 0.3269 0.1621 0.8877 0.027 Uiso 1 1 calc R U
C10I C 0.2541(15) 0.1143(4) 0.9000(3) 0.017(3) Uani 1 1 d . .
C11I C 0.113(2) 0.1672(5) 0.8849(3) 0.028(4) Uani 1 1 d . .
H11Q H 0.1116 0.1571 0.8684 0.034 Uiso 1 1 calc R U
H11R H 0.0306 0.1578 0.8937 0.034 Uiso 1 1 calc R U
C12I C 0.099(2) 0.2065(5) 0.8831(3) 0.031(4) Uani 1 1 d . .
H12Q H 0.0072 0.2122 0.8759 0.037 Uiso 1 1 calc R U
H12R H 0.1717 0.2155 0.8720 0.037 Uiso 1 1 calc R U
C13I C 0.112(2) 0.2252(5) 0.9070(3) 0.029(4) Uani 1 1 d . .
C14I C 0.2540(18) 0.2127(5) 0.9182(3) 0.025(4) Uani 1 1 d . .
H14I H 0.3246 0.2177 0.9053 0.031 Uiso 1 1 calc R U
C15I C 0.284(2) 0.2396(5) 0.9378(4) 0.036(4) Uani 1 1 d . U
H15Q H 0.3855 0.2409 0.9413 0.043 Uiso 1 1 calc R U
H15R H 0.2337 0.2339 0.9529 0.043 Uiso 1 1 calc R U
C16I C 0.231(2) 0.2744(6) 0.9264(4) 0.045(5) Uani 1 1 d . .
H16Q H 0.1850 0.2891 0.9389 0.054 Uiso 1 1 calc R U
H16R H 0.3094 0.2879 0.9195 0.054 Uiso 1 1 calc R U
C17I C 0.131(2) 0.2651(6) 0.9075(4) 0.036(5) Uani 1 1 d . .
C18I C -0.010(2) 0.2169(7) 0.9242(4) 0.047(6) Uani 1 1 d . .
H18Y H 0.0027 0.2296 0.9394 0.071 Uiso 1 1 calc R U
H18Z H -0.0980 0.2243 0.9166 0.071 Uiso 1 1 calc R U
H19Y H -0.0133 0.1915 0.9273 0.071 Uiso 1 1 calc R U
C19I C 0.1245(17) 0.0983(5) 0.9119(4) 0.026(4) Uani 1 1 d . .
H19Z H 0.1128 0.1083 0.9282 0.039 Uiso 1 1 calc R U
H1:A H 0.0422 0.1038 0.9021 0.039 Uiso 1 1 calc R U
H1:B H 0.1355 0.0727 0.9131 0.039 Uiso 1 1 calc R U
C20I C 0.5270(17) 0.0077(5) 0.9120(3) 0.024(4) Uani 1 1 d . .
C21I C 0.5942(19) -0.0272(6) 0.9158(3) 0.030(4) Uani 1 1 d . U
C22I C 0.6507(18) -0.0369(4) 0.9379(3) 0.019(3) Uani 1 1 d . U
H22J H 0.6500 -0.0201 0.9507 0.023 Uiso 1 1 calc R U
C23I C 0.705(2) -0.0679(5) 0.9420(3) 0.030(4) Uani 1 1 d . U
H23I H 0.7433 -0.0731 0.9574 0.036 Uiso 1 1 calc R U
C24I C 0.7057(19) -0.0939(5) 0.9235(4) 0.032(4) Uani 1 1 d . U
C25I C 0.652(2) -0.0853(5) 0.9005(3) 0.030(4) Uani 1 1 d . U
H25I H 0.6545 -0.1019 0.8877 0.036 Uiso 1 1 calc R U
C26I C 0.595(2) -0.0511(5) 0.8972(4) 0.032(4) Uani 1 1 d . .
H26I H 0.5566 -0.0448 0.8819 0.039 Uiso 1 1 calc R U

loop_
_atom_site_aniso_label
_atom_site_aniso_U_11
_atom_site_aniso_U_22
_atom_site_aniso_U_33
_atom_site_aniso_U_23
_atom_site_aniso_U_13
_atom_site_aniso_U_12
Br1A 0.0425(12) 0.0165(9) 0.0676(15) -0.0025(9) -0.0059(10) 0.0011(9)
S1A 0.024(2) 0.0127(19) 0.032(2) 0.0005(16) -0.0054(16) -0.0029(15)
O1A 0.066(9) 0.037(8) 0.064(9) 0.026(7) -0.019(7) 0.004(7)
N1A 0.028(8) 0.009(7) 0.029(8) -0.004(5) -0.004(6) -0.005(6)
C1A 0.033(9) 0.014(8) 0.023(8) -0.001(6) -0.001(7) 0.010(7)
C2A 0.022(9) 0.014(8) 0.035(9) -0.006(7) -0.011(7) -0.001(6)
C3A 0.037(10) 0.030(10) 0.013(7) 0.000(7) -0.008(7) -0.013(8)
C4A 0.030(8) 0.007(7) 0.026(7) -0.005(6) 0.006(6) -0.001(6)
C5A 0.014(7) 0.024(8) 0.024(7) 0.006(6) -0.007(6) -0.010(6)
C6A 0.019(6) 0.015(6) 0.018(5) -0.003(5) -0.004(5) 0.009(5)
C7A 0.028(8) 0.012(7) 0.029(7) -0.002(6) -0.005(6) 0.005(6)
C8A 0.020(7) 0.012(7) 0.021(7) -0.006(5) -0.003(6) 0.001(5)
C9A 0.032(8) 0.015(7) 0.019(7) -0.008(6) -0.004(6) -0.006(6)
C10A 0.012(5) 0.006(5) 0.017(5) 0.001(4) -0.001(4) -0.006(4)
C11A 0.031(8) 0.012(7) 0.028(7) 0.011(6) -0.007(6) -0.006(6)
C12A 0.042(9) 0.018(8) 0.032(8) 0.009(7) -0.007(7) -0.007(7)
C13A 0.027(10) 0.036(11) 0.035(10) -0.008(8) -0.005(8) 0.012(8)
C14A 0.015(7) 0.014(7) 0.032(7) -0.003(6) -0.001(6) 0.012(6)
C15A 0.040(9) 0.016(8) 0.049(9) 0.000(7) -0.003(8) 0.000(7)
C16A 0.054(10) 0.026(9) 0.048(9) 0.000(8) -0.009(8) -0.013(8)
C17A 0.041(7) 0.024(6) 0.037(7) 0.004(5) -0.003(5) 0.001(5)
C18A 0.032(11) 0.030(11) 0.050(12) 0.005(9) 0.001(9) 0.006(8)
C19A 0.005(7) 0.019(8) 0.034(9) 0.015(7) 0.000(6) -0.003(6)
C20A 0.008(7) 0.054(13) 0.021(8) -0.011(8) 0.002(6) -0.003(7)
C21A 0.017(5) 0.017(6) 0.025(6) 0.005(5) -0.006(5) 0.003(5)
C22A 0.038(9) 0.022(8) 0.031(8) 0.001(6) -0.008(7) -0.016(7)
C23A 0.038(8) 0.017(7) 0.036(8) 0.004(6) -0.013(7) 0.001(7)
C24A 0.030(9) 0.055(10) 0.040(9) -0.006(8) 0.007(7) -0.024(8)
C25A 0.031(6) 0.019(6) 0.034(6) -0.004(5) -0.002(5) 0.001(5)
C26A 0.035(10) 0.012(8) 0.032(9) -0.004(7) -0.007(8) -0.001(7)
Br1B 0.0478(14) 0.0322(12) 0.0711(16) -0.0019(11) -0.0060(12) 0.0012(10)
S1B 0.033(2) 0.027(2) 0.033(2) 0.0001(19) -0.0078(19) 0.0005(19)
O1B 0.089(13) 0.028(9) 0.053(10) 0.007(7) -0.027(9) 0.007(9)
N1B 0.029(9) 0.048(11) 0.030(9) 0.007(8) -0.009(7) -0.003(8)
C1B 0.048(12) 0.011(8) 0.028(9) -0.010(7) -0.003(8) -0.004(8)
C2B 0.031(10) 0.027(10) 0.032(9) -0.003(7) -0.010(8) 0.013(8)
C3B 0.031(9) 0.015(8) 0.021(8) -0.009(6) -0.009(7) -0.001(7)
C4B 0.041(11) 0.026(10) 0.018(8) -0.005(7) -0.006(7) -0.022(8)
C5B 0.025(9) 0.030(10) 0.019(8) -0.003(7) -0.002(7) -0.009(7)
C6B 0.027(8) 0.015(7) 0.025(7) -0.007(6) -0.009(6) 0.007(6)
C7B 0.039(10) 0.022(10) 0.023(9) -0.011(7) 0.001(7) 0.000(8)
C8B 0.035(10) 0.018(9) 0.022(8) -0.007(6) 0.003(7) 0.013(7)
C9B 0.037(8) 0.014(7) 0.027(7) 0.003(6) -0.011(7) -0.016(6)
C10B 0.021(8) 0.010(7) 0.023(8) -0.009(6) -0.002(6) 0.002(6)
C11B 0.035(8) 0.015(8) 0.039(8) 0.004(7) -0.015(7) -0.004(7)
C12B 0.034(10) 0.032(11) 0.027(9) 0.002(8) 0.005(8) 0.003(8)
C13B 0.022(9) 0.030(10) 0.024(9) 0.013(7) 0.001(7) -0.004(7)
C14B 0.030(8) 0.016(7) 0.037(8) -0.004(7) -0.004(7) 0.004(6)
C15B 0.062(15) 0.035(12) 0.046(12) -0.012(10) -0.023(11) 0.002(11)
C16B 0.054(10) 0.019(8) 0.057(10) 0.006(8) 0.000(9) -0.008(8)
C17B 0.055(11) 0.025(9) 0.056(10) 0.009(8) -0.003(9) 0.013(8)
C18B 0.039(12) 0.050(14) 0.046(13) 0.019(11) 0.000(9) -0.011(10)
C19B 0.025(10) 0.036(11) 0.045(11) 0.031(9) -0.008(8) -0.013(8)
C20B 0.019(8) 0.050(12) 0.017(8) -0.012(8) -0.002(6) -0.002(8)
C21B 0.030(10) 0.034(11) 0.029(9) -0.001(8) -0.011(7) -0.002(8)
C22B 0.041(9) 0.029(8) 0.042(9) -0.005(7) -0.013(8) -0.009(7)
C23B 0.044(12) 0.032(11) 0.044(11) -0.008(9) 0.000(9) -0.014(9)
C24B 0.016(9) 0.066(15) 0.039(11) -0.021(10) -0.003(8) -0.008(9)
C25B 0.028(10) 0.033(11) 0.060(13) -0.007(10) -0.015(9) 0.004(9)
C26B 0.042(12) 0.038(13) 0.046(12) -0.012(10) -0.006(9) 0.003(9)
Br1C 0.0445(14) 0.0635(17) 0.0628(16) 0.0053(13) -0.0067(12) -0.0029(12)
S1C 0.034(3) 0.054(3) 0.036(3) 0.007(2) -0.009(2) -0.011(2)
O1C 0.12(2) 0.042(12) 0.095(17) 0.011(11) -0.014(15) -0.028(12)
N1C 0.026(8) 0.039(10) 0.024(8) 0.009(7) -0.007(6) -0.008(7)
C1C 0.060(14) 0.054(14) 0.017(9) 0.003(9) -0.013(9) -0.015(11)
C2C 0.050(10) 0.028(9) 0.029(8) 0.012(7) -0.005(7) 0.006(8)
C3C 0.031(10) 0.058(14) 0.019(9) 0.002(9) -0.003(7) -0.011(9)
C4C 0.048(12) 0.038(12) 0.028(10) 0.000(9) -0.005(9) 0.003(9)
C5C 0.039(11) 0.036(11) 0.028(10) 0.009(8) -0.007(8) -0.030(9)
C6C 0.037(11) 0.038(12) 0.037(11) 0.000(9) 0.021(9) 0.007(9)
C7C 0.027(12) 0.14(3) 0.023(10) -0.009(13) 0.001(8) -0.029(14)
C8C 0.037(11) 0.051(13) 0.027(9) -0.001(9) 0.002(8) -0.009(9)
C9C 0.024(10) 0.039(11) 0.038(10) -0.005(9) -0.001(8) -0.016(8)
C10C 0.017(9) 0.049(12) 0.024(9) 0.000(8) 0.000(7) 0.007(8)
C11C 0.055(14) 0.048(14) 0.050(13) -0.005(11) -0.018(11) 0.006(12)
C12C 0.047(15) 0.14(3) 0.037(13) -0.012(16) -0.003(11) -0.034(17)
C13C 0.036(12) 0.046(13) 0.046(12) 0.013(10) -0.001(9) -0.015(10)
C14C 0.027(11) 0.10(2) 0.045(13) 0.001(13) -0.003(9) -0.032(13)
C15C 0.068(19) 0.10(2) 0.042(13) 0.004(14) -0.019(13) -0.040(17)
C16C 0.072(13) 0.056(12) 0.071(12) -0.001(10) 0.001(10) -0.006(10)
C17C 0.054(16) 0.08(2) 0.052(15) -0.005(14) 0.006(12) 0.023(15)
C18C 0.054(15) 0.026(12) 0.078(18) -0.001(11) 0.022(13) 0.012(10)
C19C 0.037(13) 0.10(2) 0.037(12) 0.031(13) -0.004(10) -0.026(13)
C20C 0.029(11) 0.11(2) 0.017(9) -0.006(11) -0.008(8) -0.024(12)
C21C 0.023(10) 0.073(16) 0.023(9) 0.015(9) 0.002(7) 0.003(10)
C22C 0.032(8) 0.016(7) 0.041(9) 0.008(7) -0.007(7) -0.018(6)
C23C 0.042(9) 0.054(11) 0.041(9) 0.013(8) -0.013(8) -0.005(9)
C24C 0.021(7) 0.026(8) 0.034(8) 0.012(7) -0.008(6) 0.013(6)
C25C 0.033(13) 0.08(2) 0.064(16) -0.014(14) -0.007(11) 0.024(12)
C26C 0.060(14) 0.016(9) 0.037(11) -0.013(8) 0.007(9) -0.013(9)
Br1D 0.0392(12) 0.0389(13) 0.0584(14) -0.0032(10) 0.0004(10) -0.0008(10)
S1D 0.033(2) 0.029(3) 0.031(2) 0.0036(19) -0.0052(18) -0.0052(19)
O1D 0.108(19) 0.080(17) 0.101(18) 0.013(14) -0.032(15) 0.049(15)
N1D 0.018(7) 0.047(10) 0.028(8) 0.008(7) -0.004(6) -0.007(7)
C1D 0.054(13) 0.055(14) 0.028(10) -0.017(10) -0.003(10) 0.015(12)
C2D 0.051(13) 0.040(13) 0.043(12) 0.000(10) -0.017(10) 0.026(11)
C3D 0.040(11) 0.035(11) 0.027(10) -0.006(8) -0.001(8) -0.001(9)
C4D 0.026(9) 0.028(10) 0.018(8) -0.002(7) -0.003(6) -0.008(7)
C5D 0.028(9) 0.027(10) 0.026(9) 0.006(7) -0.006(7) -0.020(7)
C6D 0.043(9) 0.018(8) 0.040(9) 0.005(7) 0.001(7) 0.001(7)
C7D 0.029(12) 0.12(3) 0.035(12) 0.008(14) -0.009(9) -0.001(13)
C8D 0.043(11) 0.040(11) 0.021(9) -0.011(8) 0.008(8) -0.008(9)
C9D 0.040(11) 0.021(9) 0.024(8) 0.006(7) -0.005(8) -0.006(8)
C10D 0.025(10) 0.054(13) 0.018(8) -0.003(8) 0.000(7) 0.014(9)
C11D 0.08(2) 0.08(2) 0.053(15) -0.025(15) -0.025(15) 0.030(17)
C12D 0.08(2) 0.10(2) 0.033(13) -0.022(14) -0.011(12) -0.003(17)
C13D 0.025(11) 0.072(17) 0.047(13) 0.000(11) 0.012(9) -0.011(10)
C14D 0.026(11) 0.056(14) 0.041(11) -0.002(10) 0.000(8) -0.019(10)
C15D 0.054(15) 0.043(14) 0.073(17) 0.004(12) 0.010(13) 0.019(12)
C16D 0.048(10) 0.032(9) 0.064(11) -0.010(8) -0.001(9) -0.005(8)
C17D 0.048(10) 0.033(9) 0.057(10) 0.011(8) -0.001(9) -0.001(8)
C18D 0.045(11) 0.010(9) 0.071(14) 0.002(9) 0.015(10) 0.005(8)
C19D 0.023(10) 0.063(15) 0.046(12) 0.012(11) -0.005(9) -0.008(10)
C20D 0.028(9) 0.015(8) 0.022(8) -0.002(6) -0.004(7) -0.011(7)
C21D 0.029(10) 0.044(12) 0.022(9) -0.002(8) -0.003(7) -0.009(8)
C22D 0.033(8) 0.011(7) 0.036(8) -0.007(6) -0.008(7) -0.008(6)
C23D 0.048(12) 0.043(12) 0.031(10) -0.007(9) -0.021(9) -0.009(10)
C24D 0.027(6) 0.048(7) 0.041(7) -0.003(6) -0.002(5) -0.020(6)
C25D 0.035(12) 0.047(13) 0.046(12) -0.005(10) 0.008(9) -0.008(10)
C26D 0.060(14) 0.039(13) 0.031(10) -0.028(9) 0.006(9) -0.014(10)
Br1E 0.0336(11) 0.0279(11) 0.0554(13) -0.0011(9) 0.0014(9) 0.0019(8)
S1E 0.031(2) 0.020(2) 0.030(2) 0.0017(17) -0.0037(17) -0.0022(17)
O1E 0.092(14) 0.067(13) 0.087(13) 0.027(11) -0.040(11) 0.035(11)
N1E 0.029(8) 0.041(10) 0.021(7) -0.007(7) -0.010(6) -0.006(7)
C1E 0.063(14) 0.039(12) 0.017(8) -0.002(8) -0.009(9) 0.001(10)
C2E 0.045(13) 0.053(14) 0.034(11) 0.004(10) -0.023(10) 0.009(11)
C3E 0.028(8) 0.010(7) 0.029(8) -0.003(6) -0.002(6) -0.002(6)
C4E 0.028(9) 0.030(10) 0.021(8) -0.003(7) -0.001(7) -0.008(8)
C5E 0.020(6) 0.010(5) 0.018(5) -0.001(4) 0.002(5) -0.006(5)
C6E 0.037(10) 0.027(10) 0.026(9) 0.001(7) -0.004(8) -0.010(8)
C7E 0.029(10) 0.040(12) 0.037(11) 0.008(9) -0.006(8) 0.011(9)
C8E 0.019(9) 0.035(11) 0.033(9) -0.010(8) 0.004(7) 0.004(7)
C9E 0.032(8) 0.016(7) 0.019(7) 0.007(6) -0.005(6) 0.007(6)
C10E 0.017(8) 0.024(9) 0.024(8) -0.003(6) -0.001(6) 0.004(7)
C11E 0.042(9) 0.017(8) 0.053(10) -0.001(7) -0.008(8) 0.002(7)
C12E 0.062(16) 0.047(14) 0.042(12) 0.003(11) -0.030(11) 0.011(12)
C13E 0.031(10) 0.023(10) 0.039(11) 0.010(8) 0.003(8) -0.002(8)
C14E 0.021(9) 0.008(8) 0.044(10) -0.011(7) -0.004(7) 0.002(6)
C15E 0.031(10) 0.017(9) 0.054(12) -0.007(8) -0.006(9) 0.004(8)
C16E 0.044(13) 0.035(12) 0.047(12) -0.008(10) -0.012(10) 0.021(10)
C17E 0.037(9) 0.010(7) 0.042(9) 0.005(6) 0.000(7) 0.005(7)
C18E 0.025(10) 0.050(14) 0.061(14) 0.019(11) 0.020(10) 0.016(10)
C19E 0.022(9) 0.013(8) 0.053(12) 0.003(7) 0.006(8) -0.001(7)
C20E 0.035(8) 0.005(7) 0.028(8) 0.004(6) -0.002(6) -0.001(6)
C21E 0.032(10) 0.020(9) 0.037(10) -0.016(8) 0.002(8) -0.004(7)
C22E 0.036(8) 0.014(7) 0.033(8) -0.008(6) -0.003(7) 0.013(7)
C23E 0.040(9) 0.032(9) 0.030(8) -0.013(7) -0.013(7) -0.010(7)
C24E 0.012(7) 0.065(11) 0.047(9) -0.006(9) -0.001(7) -0.015(8)
C25E 0.029(10) 0.043(12) 0.038(10) 0.000(9) 0.002(8) -0.014(9)
C26E 0.033(10) 0.014(8) 0.028(9) -0.012(7) -0.005(7) -0.003(7)
Br1F 0.0326(11) 0.0270(11) 0.0568(13) 0.0002(9) 0.0039(9) 0.0033(8)
S1F 0.028(2) 0.020(2) 0.031(2) -0.0025(17) -0.0060(17) 0.0024(17)
O1F 0.087(15) 0.061(13) 0.096(16) 0.034(12) -0.024(12) 0.043(12)
N1F 0.037(7) 0.010(6) 0.029(7) -0.001(5) -0.003(6) 0.004(6)
C1F 0.051(10) 0.021(8) 0.026(8) -0.002(6) -0.010(7) -0.010(7)
C2F 0.054(13) 0.016(9) 0.045(11) 0.006(8) -0.030(10) -0.010(9)
C3F 0.035(8) 0.011(7) 0.028(8) 0.000(6) -0.010(7) -0.005(6)
C4F 0.033(10) 0.040(12) 0.021(9) -0.018(8) 0.006(7) -0.014(9)
C5F 0.019(8) 0.022(9) 0.023(8) 0.006(7) -0.006(6) -0.011(7)
C6F 0.035(10) 0.020(10) 0.040(11) -0.013(8) -0.015(8) 0.005(8)
C7F 0.031(10) 0.026(11) 0.041(11) -0.008(8) -0.002(8) 0.018(8)
C8F 0.030(8) 0.009(7) 0.025(7) 0.002(5) -0.004(6) -0.003(6)
C9F 0.037(10) 0.017(9) 0.032(9) 0.002(7) -0.002(8) 0.012(8)
C10F 0.026(7) 0.002(6) 0.022(7) 0.000(5) -0.008(6) 0.000(5)
C11F 0.039(9) 0.009(7) 0.031(8) -0.002(6) -0.010(7) 0.000(6)
C12F 0.048(10) 0.032(9) 0.022(7) 0.003(7) -0.013(7) 0.017(7)
C13F 0.021(6) 0.014(6) 0.027(6) 0.001(5) 0.000(5) -0.002(5)
C14F 0.032(10) 0.022(9) 0.030(9) -0.005(7) -0.002(8) 0.011(8)
C15F 0.037(11) 0.032(11) 0.042(11) -0.004(9) -0.010(9) -0.012(9)
C16F 0.042(9) 0.019(8) 0.057(10) -0.001(7) -0.011(8) 0.006(7)
C17F 0.054(14) 0.024(11) 0.057(14) -0.014(9) 0.012(11) 0.007(10)
C18F 0.029(11) 0.052(15) 0.066(16) 0.023(12) 0.019(10) 0.003(10)
C19F 0.029(10) 0.018(9) 0.053(12) 0.007(8) 0.013(9) 0.005(7)
C20F 0.030(10) 0.047(12) 0.014(8) -0.003(8) 0.001(7) -0.019(9)
C21F 0.021(7) 0.020(8) 0.035(8) -0.013(7) 0.001(6) -0.013(6)
C22F 0.023(10) 0.041(12) 0.045(11) -0.025(9) -0.002(8) 0.013(8)
C23F 0.041(11) 0.026(10) 0.032(10) -0.001(8) -0.017(8) -0.009(8)
C24F 0.020(8) 0.050(10) 0.033(8) -0.004(7) 0.008(6) -0.023(7)
C25F 0.036(10) 0.017(9) 0.031(9) -0.015(7) -0.004(8) -0.003(7)
C26F 0.043(11) 0.009(8) 0.024(8) -0.001(6) -0.012(7) -0.010(7)
Br1G 0.0407(13) 0.0589(16) 0.0589(15) -0.0085(12) 0.0017(11) 0.0021(11)
S1G 0.030(2) 0.048(3) 0.035(3) 0.002(2) -0.0064(19) -0.005(2)
O1G 0.084(16) 0.12(2) 0.088(16) 0.017(15) -0.045(13) 0.045(15)
N1G 0.042(10) 0.034(10) 0.032(9) -0.008(7) -0.005(7) 0.000(8)
C1G 0.056(10) 0.031(9) 0.031(8) 0.001(7) -0.013(8) -0.012(8)
C2G 0.044(12) 0.054(14) 0.030(10) -0.005(9) -0.020(9) 0.015(11)
C3G 0.026(9) 0.033(11) 0.034(10) -0.003(8) 0.000(8) -0.005(8)
C4G 0.030(10) 0.032(11) 0.029(9) 0.002(8) -0.010(8) -0.010(8)
C5G 0.018(9) 0.052(14) 0.037(11) 0.013(9) -0.007(8) 0.012(8)
C6G 0.032(8) 0.013(7) 0.040(9) -0.001(6) -0.011(7) -0.003(6)
C7G 0.083(18) 0.024(12) 0.041(12) -0.008(9) 0.001(12) -0.022(12)
C8G 0.040(11) 0.050(13) 0.024(9) 0.007(8) 0.004(8) -0.006(10)
C9G 0.041(11) 0.035(11) 0.035(10) -0.011(9) -0.009(9) 0.002(9)
C10G 0.032(10) 0.044(12) 0.022(9) 0.006(8) -0.017(7) 0.014(9)
C11G 0.054(14) 0.037(12) 0.036(11) -0.007(9) -0.014(9) 0.019(10)
C12G 0.072(16) 0.030(12) 0.035(11) 0.014(9) -0.002(11) -0.010(11)
C13G 0.026(9) 0.014(9) 0.040(10) 0.016(7) -0.005(7) 0.004(7)
C14G 0.035(10) 0.040(12) 0.033(10) 0.010(9) 0.000(8) 0.022(9)
C15G 0.077(18) 0.041(14) 0.047(13) -0.001(10) -0.019(13) 0.016(13)
C16G 0.07(2) 0.07(2) 0.09(2) 0.031(18) -0.013(16) 0.023(16)
C17G 0.059(15) 0.042(14) 0.056(14) -0.014(11) -0.001(12) 0.007(12)
C18G 0.035(13) 0.068(19) 0.077(19) 0.007(15) 0.000(12) 0.012(12)
C19G 0.029(12) 0.08(2) 0.054(14) 0.009(13) -0.003(10) -0.003(11)
C20G 0.029(11) 0.09(2) 0.029(11) -0.027(12) 0.011(8) -0.010(11)
C21G 0.031(11) 0.064(16) 0.033(11) -0.034(11) 0.006(8) -0.026(10)
C22G 0.046(9) 0.036(9) 0.044(9) 0.003(8) -0.013(8) 0.024(8)
C23G 0.067(18) 0.10(2) 0.033(12) -0.015(13) -0.007(12) -0.041(17)
C24G 0.027(10) 0.047(13) 0.048(12) -0.015(10) 0.017(9) 0.009(9)
C25G 0.037(9) 0.024(8) 0.042(9) -0.003(7) -0.004(7) -0.017(7)
C26G 0.034(11) 0.028(11) 0.039(11) -0.001(8) -0.005(8) -0.013(8)
Br1H 0.0484(14) 0.0578(16) 0.0658(16) -0.0045(13) -0.0073(12) -0.0078(13)
S1H 0.033(3) 0.061(4) 0.032(3) 0.002(2) -0.007(2) -0.006(2)
O1H 0.075(15) 0.106(19) 0.098(17) 0.041(15) -0.031(13) -0.053(14)
N1H 0.028(9) 0.068(14) 0.029(9) 0.000(9) -0.014(7) -0.005(9)
C1H 0.043(13) 0.09(2) 0.031(11) -0.023(12) -0.013(10) 0.020(13)
C2H 0.035(12) 0.090(19) 0.025(10) -0.005(11) -0.018(9) 0.003(12)
C3H 0.027(12) 0.13(3) 0.033(12) 0.006(15) -0.016(9) -0.019(14)
C4H 0.039(11) 0.054(14) 0.030(10) 0.020(10) -0.015(9) -0.026(10)
C5H 0.017(9) 0.052(13) 0.030(10) -0.005(9) -0.003(7) -0.003(8)
C6H 0.027(11) 0.10(2) 0.020(9) 0.010(11) 0.004(8) -0.019(11)
C7H 0.041(12) 0.042(13) 0.038(11) 0.013(10) -0.016(9) -0.008(10)
C8H 0.017(9) 0.062(14) 0.025(9) 0.000(9) -0.005(7) 0.005(8)
C9H 0.020(10) 0.082(18) 0.029(10) 0.023(11) 0.000(7) 0.019(10)
C10H 0.013(9) 0.069(16) 0.033(10) 0.013(10) -0.008(7) -0.002(8)
C11H 0.057(14) 0.077(18) 0.023(10) -0.012(11) -0.019(10) 0.038(13)
C12H 0.054(15) 0.09(2) 0.036(12) 0.021(13) -0.007(11) 0.007(14)
C13H 0.029(10) 0.018(9) 0.046(11) 0.007(8) -0.004(8) -0.001(7)
C14H 0.016(9) 0.041(12) 0.052(12) 0.001(10) -0.002(8) 0.001(8)
C15H 0.063(16) 0.063(17) 0.052(14) 0.021(13) -0.028(13) -0.007(14)
C16H 0.067(19) 0.043(16) 0.15(3) 0.012(18) -0.06(2) -0.010(14)
C17H 0.047(14) 0.09(2) 0.054(15) 0.047(15) -0.010(11) -0.022(14)
C18H 0.045(13) 0.060(16) 0.051(14) 0.026(12) 0.009(11) -0.016(12)
C19H 0.021(10) 0.059(15) 0.052(13) -0.002(11) -0.017(9) -0.016(9)
C20H 0.026(10) 0.052(13) 0.025(9) -0.004(9) -0.004(7) -0.006(9)
C21H 0.027(10) 0.085(18) 0.018(9) 0.005(10) -0.001(7) 0.006(11)
C22H 0.018(9) 0.069(16) 0.027(10) 0.017(10) -0.004(7) -0.019(9)
C23H 0.057(15) 0.053(14) 0.032(11) -0.010(10) -0.007(10) 0.023(12)
C24H 0.064(15) 0.029(11) 0.044(12) -0.007(9) 0.011(11) -0.022(11)
C25H 0.052(14) 0.029(12) 0.051(13) -0.008(9) -0.010(10) -0.001(10)
C26H 0.039(12) 0.052(15) 0.053(14) 0.021(12) -0.017(10) -0.001(10)
Br1I 0.0422(12) 0.0170(9) 0.0645(14) -0.0029(9) -0.0073(10) -0.0001(8)
S1I 0.026(2) 0.019(2) 0.031(2) -0.0002(17) -0.0053(17) -0.0017(16)
O1I 0.073(11) 0.015(7) 0.096(13) 0.006(8) -0.030(10) -0.005(7)
N1I 0.034(9) 0.012(7) 0.036(8) 0.007(6) -0.014(7) -0.004(6)
C1I 0.039(10) 0.016(9) 0.022(8) 0.002(6) -0.007(7) 0.011(7)
C2I 0.021(9) 0.029(10) 0.034(10) -0.002(7) -0.008(7) 0.013(7)
C3I 0.010(8) 0.067(15) 0.014(8) 0.007(8) -0.001(6) -0.004(8)
C4I 0.032(8) 0.007(7) 0.030(8) 0.005(6) 0.002(6) -0.008(6)
C5I 0.012(5) 0.011(5) 0.022(5) 0.007(5) 0.000(4) -0.006(4)
C6I 0.016(8) 0.043(11) 0.021(8) -0.002(7) -0.003(6) -0.016(7)
C7I 0.038(9) 0.025(8) 0.042(9) 0.001(7) -0.008(7) 0.006(7)
C8I 0.021(8) 0.009(7) 0.028(8) -0.002(6) 0.004(6) 0.000(6)
C9I 0.025(9) 0.011(8) 0.031(9) 0.002(7) 0.002(7) -0.002(6)
C10I 0.011(7) 0.012(8) 0.028(8) 0.007(6) -0.001(6) 0.005(6)
C11I 0.047(11) 0.010(8) 0.029(9) -0.001(7) -0.009(8) -0.004(7)
C12I 0.048(12) 0.018(10) 0.027(9) -0.001(7) -0.002(8) 0.001(8)
C13I 0.034(10) 0.023(10) 0.031(10) -0.008(8) -0.013(8) -0.010(8)
C14I 0.022(9) 0.023(9) 0.031(9) -0.006(7) 0.012(7) -0.010(7)
C15I 0.048(9) 0.015(8) 0.044(9) -0.005(7) -0.004(8) 0.005(7)
C16I 0.047(13) 0.028(11) 0.058(14) 0.001(10) -0.005(11) -0.002(10)
C17I 0.024(10) 0.031(12) 0.053(13) 0.015(10) 0.009(8) -0.004(8)
C18I 0.033(12) 0.054(15) 0.055(14) -0.002(11) 0.007(10) 0.015(10)
C19I 0.013(8) 0.019(9) 0.046(11) 0.005(8) -0.009(7) -0.003(6)
C20I 0.017(8) 0.035(10) 0.020(8) -0.002(7) 0.000(6) -0.011(7)
C21I 0.023(8) 0.042(9) 0.026(8) 0.015(7) -0.012(6) -0.003(7)
C22I 0.027(6) 0.007(5) 0.023(6) 0.000(5) -0.003(5) -0.009(5)
C23I 0.034(9) 0.019(8) 0.037(8) -0.008(6) -0.011(7) -0.002(7)
C24I 0.023(8) 0.029(8) 0.044(9) 0.003(7) 0.014(7) -0.014(7)
C25I 0.036(9) 0.018(8) 0.037(8) 0.001(7) 0.002(7) 0.005(7)
C26I 0.032(10) 0.033(11) 0.032(10) -0.001(8) -0.007(8) 0.001(8)

loop_
_atom_type_symbol
_atom_type_description
_atom_type_scat_dispersion_real
_atom_type_scat_dispersion_imag
_atom_type_scat_source
C C 0.0181 0.0091 'International Tables Vol C Tables 4.2.6.8 and 6.1.1.4'
H H 0.0000 0.0000 'International Tables Vol C Tables 4.2.6.8 and 6.1.1.4'
N N 0.0311 0.0180 'International Tables Vol C Tables 4.2.6.8 and 6.1.1.4'
O O 0.0492 0.0322 'International Tables Vol C Tables 4.2.6.8 and 6.1.1.4'
S S 0.3331 0.5567 'International Tables Vol C Tables 4.2.6.8 and 6.1.1.4'
Br Br -0.6763 1.2805 'International Tables Vol C Tables 4.2.6.8 and 6.1.1.4'

loop_
_geom_angle_atom_site_label_1
_geom_angle_atom_site_label_2
_geom_angle_atom_site_label_3
_geom_angle
C4A S1A C20A 91.9(8)
C20A N1A C3A 110.4(15)
C10A C1A C2A 112.7(13)
C10A C1A H1AA 109.0
C2A C1A H1AA 109.0
C10A C1A H1AB 109.0
C2A C1A H1AB 109.0
H1AA C1A H1AB 107.8
C3A C2A C1A 109.9(14)
C3A C2A H2AA 109.7
C1A C2A H2AA 109.7
C3A C2A H2AB 109.7
C1A C2A H2AB 109.7
H2AA C2A H2AB 108.2
N1A C3A C4A 118.9(16)
N1A C3A C2A 120.0(15)
C4A C3A C2A 121.1(17)
C3A C4A C5A 125.6(17)
C3A C4A S1A 106.9(13)
C5A C4A S1A 127.5(13)
C6A C5A C4A 124.4(15)
C6A C5A C10A 120.2(15)
C4A C5A C10A 115.4(14)
C5A C6A C7A 126.9(15)
C5A C6A H6AA 116.5
C7A C6A H6AA 116.5
C6A C7A C8A 112.7(14)
C6A C7A H7AA 109.0
C8A C7A H7AA 109.0
C6A C7A H7AB 109.0
C8A C7A H7AB 109.0
H7AA C7A H7AB 107.8
C9A C8A C14A 109.2(13)
C9A C8A C7A 111.3(13)
C14A C8A C7A 110.5(13)
C9A C8A H8AA 108.6
C14A C8A H8AA 108.6
C7A C8A H8AA 108.6
C8A C9A C11A 111.4(14)
C8A C9A C10A 113.0(13)
C11A C9A C10A 112.1(13)
C8A C9A H9AA 106.6
C11A C9A H9AA 106.6
C10A C9A H9AA 106.6
C1A C10A C19A 111.8(13)
C1A C10A C9A 108.9(12)
C19A C10A C9A 111.3(13)
C1A C10A C5A 108.0(13)
C19A C10A C5A 106.7(12)
C9A C10A C5A 109.9(12)
C12A C11A C9A 114.2(14)
C12A C11A H11A 108.7
C9A C11A H11A 108.7
C12A C11A H11B 108.7
C9A C11A H11B 108.7
H11A C11A H11B 107.6
C13A C12A C11A 111.4(16)
C13A C12A H12A 109.3
C11A C12A H12A 109.3
C13A C12A H12B 109.3
C11A C12A H12B 109.3
H12A C12A H12B 108.0
C17A C13A C12A 119.0(18)
C17A C13A C14A 101.0(16)
C12A C13A C14A 109.2(15)
C17A C13A C18A 104.2(16)
C12A C13A C18A 111.3(17)
C14A C13A C18A 111.6(16)
C13A C14A C15A 103.5(14)
C13A C14A C8A 113.9(15)
C15A C14A C8A 122.7(15)
C13A C14A H14A 105.1
C15A C14A H14A 105.1
C8A C14A H14A 105.1
C14A C15A C16A 104.5(16)
C14A C15A H15A 110.8
C16A C15A H15A 110.8
C14A C15A H15B 110.8
C16A C15A H15B 110.8
H15A C15A H15B 108.9
C17A C16A C15A 102.0(16)
C17A C16A H16A 111.4
C15A C16A H16A 111.4
C17A C16A H16B 111.4
C15A C16A H16B 111.4
H16A C16A H16B 109.2
O1A C17A C13A 123.1(19)
O1A C17A C16A 124.8(19)
C13A C17A C16A 112.1(17)
C13A C18A H18A 109.5
C13A C18A H18B 109.5
H18A C18A H18B 109.5
C13A C18A H18C 109.5
H18A C18A H18C 109.5
H18B C18A H18C 109.5
C10A C19A H19A 109.5
C10A C19A H19B 109.5
H19A C19A H19B 109.5
C10A C19A H19C 109.5
H19A C19A H19C 109.5
H19B C19A H19C 109.5
N1A C20A C21A 124.9(17)
N1A C20A S1A 112.0(15)
C21A C20A S1A 123.1(13)
C20A C21A C22A 127.7(17)
C20A C21A C26A 116.0(15)
C22A C21A C26A 116.1(16)
C23A C22A C21A 122.3(17)
C23A C22A H22A 118.9
C21A C22A H22A 118.9
C24A C23A C22A 121.4(18)
C24A C23A H23A 119.3
C22A C23A H23A 119.3
C23A C24A C25A 118(2)
C23A C24A Br1A 120.9(16)
C25A C24A Br1A 120.7(16)
C26A C25A C24A 120.6(18)
C26A C25A H25A 119.7
C24A C25A H25A 119.7
C25A C26A C21A 121.3(16)
C25A C26A H26A 119.4
C21A C26A H26A 119.4
C20B S1B C4B 92.5(9)
C3B N1B C20B 112.0(17)
C2B C1B C10B 115.6(15)
C2B C1B H1BA 108.4
C10B C1B H1BA 108.4
C2B C1B H1BB 108.4
C10B C1B H1BB 108.4
H1BA C1B H1BB 107.4
C3B C2B C1B 111.0(16)
C3B C2B H2BA 109.4
C1B C2B H2BA 109.4
C3B C2B H2BB 109.4
C1B C2B H2BB 109.4
H2BA C2B H2BB 108.0
N1B C3B C4B 118.8(16)
N1B C3B C2B 121.1(15)
C4B C3B C2B 120.2(16)
C5B C4B C3B 126.1(17)
C5B C4B S1B 129.2(13)
C3B C4B S1B 104.7(14)
C4B C5B C6B 125.0(17)
C4B C5B C10B 115.9(15)
C6B C5B C10B 119.1(16)
C5B C6B C7B 128.2(16)
C5B C6B H6BA 115.9
C7B C6B H6BA 115.9
C6B C7B C8B 113.7(15)
C6B C7B H7BA 108.8
C8B C7B H7BA 108.8
C6B C7B H7BB 108.8
C8B C7B H7BB 108.8
H7BA C7B H7BB 107.7
C9B C8B C14B 110.8(14)
C9B C8B C7B 109.8(14)
C14B C8B C7B 112.1(15)
C9B C8B H8BA 108.0
C14B C8B H8BA 108.0
C7B C8B H8BA 108.0
C8B C9B C11B 112.0(16)
C8B C9B C10B 115.1(14)
C11B C9B C10B 109.6(13)
C8B C9B H9BA 106.5
C11B C9B H9BA 106.5
C10B C9B H9BA 106.5
C1B C10B C19B 110.0(15)
C1B C10B C5B 106.8(14)
C19B C10B C5B 106.2(13)
C1B C10B C9B 112.7(14)
C19B C10B C9B 111.5(14)
C5B C10B C9B 109.2(13)
C12B C11B C9B 113.4(15)
C12B C11B H11C 108.9
C9B C11B H11C 108.9
C12B C11B H11D 108.9
C9B C11B H11D 108.9
H11C C11B H11D 107.7
C11B C12B C13B 112.9(16)
C11B C12B H12C 109.0
C13B C12B H12C 109.0
C11B C12B H12D 109.0
C13B C12B H12D 109.0
H12C C12B H12D 107.8
C17B C13B C14B 102.5(16)
C17B C13B C12B 119.0(17)
C14B C13B C12B 108.8(15)
C17B C13B C18B 109.8(18)
C14B C13B C18B 109.9(15)
C12B C13B C18B 106.6(16)
C15B C14B C13B 106.1(16)
C15B C14B C8B 122.7(17)
C13B C14B C8B 114.1(15)
C15B C14B H14B 104.0
C13B C14B H14B 104.0
C8B C14B H14B 104.0
C14B C15B C16B 102.8(17)
C14B C15B H15C 111.2
C16B C15B H15C 111.2
C14B C15B H15D 111.2
C16B C15B H15D 111.2
H15C C15B H15D 109.1
C15B C16B C17B 105.7(17)
C15B C16B H16C 110.6
C17B C16B H16C 110.6
C15B C16B H16D 110.6
C17B C16B H16D 110.6
H16C C16B H16D 108.7
O1B C17B C13B 127(2)
O1B C17B C16B 126(2)
C13B C17B C16B 107.8(17)
C13B C18B H18D 109.5
C13B C18B H18E 109.5
H18D C18B H18E 109.5
C13B C18B H18F 109.5
H18D C18B H18F 109.5
H18E C18B H18F 109.5
C10B C19B H19D 109.5
C10B C19B H19E 109.5
H19D C19B H19E 109.5
C10B C19B H19F 109.5
H19D C19B H19F 109.5
H19E C19B H19F 109.5
N1B C20B C21B 122.9(18)
N1B C20B S1B 112.0(16)
C21B C20B S1B 125.0(13)
C22B C21B C26B 120.8(19)
C22B C21B C20B 121.2(18)
C26B C21B C20B 118.0(17)
C21B C22B C23B 117.8(19)
C21B C22B H22B 121.1
C23B C22B H22B 121.1
C22B C23B C24B 123(2)
C22B C23B H23B 118.3
C24B C23B H23B 118.3
C25B C24B C23B 114(2)
C25B C24B Br1B 123.0(16)
C23B C24B Br1B 122.7(16)
C26B C25B C24B 123(2)
C26B C25B H25B 118.5
C24B C25B H25B 118.5
C25B C26B C21B 120(2)
C25B C26B H26B 119.8
C21B C26B H26B 119.8
C4C S1C C20C 90.7(11)
C20C N1C C3C 110(2)
C2C C1C C10C 115.7(16)
C2C C1C H1CA 122.1
C10C C1C H1CA 122.1
C3C C2C C1C 109.3(18)
C3C C2C H2CA 109.8
C1C C2C H2CA 109.8
C3C C2C H2CB 109.8
C1C C2C H2CB 109.8
H2CA C2C H2CB 108.3
N1C C3C C4C 116.4(18)
N1C C3C C2C 119.7(18)
C4C C3C C2C 124(2)
C3C C4C C5C 122.6(19)
C3C C4C S1C 108.8(16)
C5C C4C S1C 128.6(16)
C6C C5C C4C 120.2(19)
C6C C5C C10C 124(2)
C4C C5C C10C 115.3(16)
C5C C6C C7C 122(2)
C5C C6C H6CA 118.9
C7C C6C H6CA 118.9
C8C C7C C6C 115(2)
C8C C7C H7CA 108.6
C6C C7C H7CA 108.6
C8C C7C H7CB 108.6
C6C C7C H7CB 108.6
H7CA C7C H7CB 107.6
C7C C8C C14C 110(2)
C7C C8C C9C 109.0(18)
C14C C8C C9C 112.0(17)
C7C C8C H8CA 108.6
C14C C8C H8CA 108.6
C9C C8C H8CA 108.6
C10C C9C C8C 116.0(17)
C10C C9C C11C 111.7(16)
C8C C9C C11C 112.2(18)
C10C C9C H9CA 105.3
C8C C9C H9CA 105.3
C11C C9C H9CA 105.3
C9C C10C C5C 108.7(16)
C9C C10C C1C 113.1(16)
C5C C10C C1C 108.1(16)
C9C C10C C19C 111.1(17)
C5C C10C C19C 104.9(15)
C1C C10C C19C 110.5(18)
C9C C11C C12C 114(2)
C9C C11C H11E 108.8
C12C C11C H11E 108.8
C9C C11C H11F 108.8
C12C C11C H11F 108.8
H11E C11C H11F 107.7
C13C C12C C11C 110(2)
C13C C12C H12E 109.7
C11C C12C H12E 109.7
C13C C12C H12F 109.7
C11C C12C H12F 109.7
H12E C12C H12F 108.2
C12C C13C C17C 115(2)
C12C C13C C18C 112(2)
C17C C13C C18C 105(2)
C12C C13C C14C 112(2)
C17C C13C C14C 98(2)
C18C C13C C14C 114.4(19)
C15C C14C C8C 125(2)
C15C C14C C13C 106(2)
C8C C14C C13C 109.4(18)
C15C C14C H14C 104.9
C8C C14C H14C 104.9
C13C C14C H14C 104.9
C16C C15C C14C 105(2)
C16C C15C H15E 110.8
C14C C15C H15E 110.8
C16C C15C H15F 110.8
C14C C15C H15F 110.8
H15E C15C H15F 108.9
C15C C16C C17C 104(2)
C15C C16C H16E 111.0
C17C C16C H16E 111.0
C15C C16C H16F 111.0
C17C C16C H16F 111.0
H16E C16C H16F 109.0
O1C C17C C13C 128(3)
O1C C17C C16C 120(3)
C13C C17C C16C 112(2)
C13C C18C H18G 109.5
C13C C18C H18H 109.5
H18G C18C H18H 109.5
C13C C18C H18I 109.5
H18G C18C H18I 109.5
H18H C18C H18I 109.5
C10C C19C H19G 109.5
C10C C19C H19H 109.5
H19G C19C H19H 109.5
C10C C19C H19I 109.5
H19G C19C H19I 109.5
H19H C19C H19I 109.5
N1C C20C C21C 121(2)
N1C C20C S1C 114(2)
C21C C20C S1C 125.3(15)
C26C C21C C22C 117(2)
C26C C21C C20C 119.7(18)
C22C C21C C20C 123(2)
C23C C22C C21C 122(2)
C23C C22C H22C 106.8
C21C C22C H22C 106.8
C23C C22C H22D 106.8
C21C C22C H22D 106.8
H22C C22C H22D 106.6
C24C C23C C22C 115.9(19)
C24C C23C H23C 122.0
C22C C23C H23C 122.0
C23C C24C C25C 131(2)
C23C C24C Br1C 118.8(15)
C25C C24C Br1C 109.2(16)
C26C C25C C24C 111(2)
C26C C25C H25C 124.7
C24C C25C H25C 124.7
C21C C26C C25C 123(2)
C21C C26C H26C 118.7
C25C C26C H26C 118.7
C4D S1D C20D 89.0(9)
C20D N1D C3D 108.4(16)
C2D C1D C10D 115.8(19)
C2D C1D H1DA 108.3
C10D C1D H1DA 108.3
C2D C1D H1DB 108.3
C10D C1D H1DB 108.3
H1DA C1D H1DB 107.4
C3D C2D C1D 111.1(19)
C3D C2D H2DA 109.4
C1D C2D H2DA 109.4
C3D C2D H2DB 109.4
C1D C2D H2DB 109.4
H2DA C2D H2DB 108.0
N1D C3D C4D 113.7(18)
N1D C3D C2D 121.8(18)
C4D C3D C2D 124.5(19)
C3D C4D C5D 121.3(17)
C3D C4D S1D 111.6(15)
C5D C4D S1D 127.1(13)
C6D C5D C4D 120.2(17)
C6D C5D C10D 124.1(19)
C4D C5D C10D 115.6(15)
C5D C6D C7D 123.2(19)
C5D C6D H6DA 118.4
C7D C6D H6DA 118.4
C8D C7D C6D 111(2)
C8D C7D H7DA 109.5
C6D C7D H7DA 109.5
C8D C7D H7DB 109.5
C6D C7D H7DB 109.5
H7DA C7D H7DB 108.1
C7D C8D C9D 111.5(18)
C7D C8D C14D 107.7(19)
C9D C8D C14D 109.1(16)
C7D C8D H8DA 109.5
C9D C8D H8DA 109.5
C14D C8D H8DA 109.5
C10D C9D C8D 110.6(15)
C10D C9D C11D 113.7(18)
C8D C9D C11D 111.4(18)
C10D C9D H9DA 106.9
C8D C9D H9DA 106.9
C11D C9D H9DA 106.9
C19D C10D C5D 105.9(15)
C19D C10D C9D 112.6(17)
C5D C10D C9D 110.3(16)
C19D C10D C1D 109.8(19)
C5D C10D C1D 107.2(16)
C9D C10D C1D 110.9(16)
C12D C11D C9D 114(2)
C12D C11D H11G 108.7
C9D C11D H11G 108.7
C12D C11D H11H 108.7
C9D C11D H11H 108.7
H11G C11D H11H 107.6
C13D C12D C11D 111(2)
C13D C12D H12G 109.3
C11D C12D H12G 109.3
C13D C12D H12H 109.3
C11D C12D H12H 109.3
H12G C12D H12H 108.0
C12D C13D C17D 119(2)
C12D C13D C18D 113(2)
C17D C13D C18D 101.3(19)
C12D C13D C14D 109(2)
C17D C13D C14D 100.2(19)
C18D C13D C14D 114(2)
C15D C14D C8D 119.5(18)
C15D C14D C13D 104(2)
C8D C14D C13D 111.2(18)
C15D C14D H14D 107.2
C8D C14D H14D 107.2
C13D C14D H14D 107.2
C14D C15D C16D 103(2)
C14D C15D H15G 111.2
C16D C15D H15G 111.2
C14D C15D H15H 111.2
C16D C15D H15H 111.2
H15G C15D H15H 109.1
C17D C16D C15D 102.6(19)
C17D C16D H16G 111.2
C15D C16D H16G 111.2
C17D C16D H16H 111.2
C15D C16D H16H 111.2
H16G C16D H16H 109.2
O1D C17D C16D 119(2)
O1D C17D C13D 128(2)
C16D C17D C13D 113(2)
C13D C18D H18J 109.5
C13D C18D H18K 109.5
H18J C18D H18K 109.5
C13D C18D H18L 109.5
H18J C18D H18L 109.5
H18K C18D H18L 109.5
C10D C19D H19J 109.5
C10D C19D H19K 109.5
H19J C19D H19K 109.5
C10D C19D H19L 109.5
H19J C19D H19L 109.5
H19K C19D H19L 109.5
N1D C20D C21D 119.3(16)
N1D C20D S1D 117.0(14)
C21D C20D S1D 122.9(13)
C26D C21D C22D 119(2)
C26D C21D C20D 117.4(18)
C22D C21D C20D 123.7(17)
C23D C22D C21D 124.0(17)
C23D C22D H22E 118.0
C21D C22D H22E 118.0
C22D C23D C24D 119.9(18)
C22D C23D H23D 120.1
C24D C23D H23D 120.1
C23D C24D C25D 114(2)
C23D C24D Br1D 121.5(16)
C25D C24D Br1D 124.2(17)
C26D C25D C24D 125(2)
C26D C25D H25D 117.6
C24D C25D H25D 117.6
C21D C26D C25D 118(2)
C21D C26D H26D 121.0
C25D C26D H26D 121.0
C4E S1E C20E 92.2(9)
C3E N1E C20E 113.6(15)
C2E C1E C10E 117.3(17)
C2E C1E H1EA 108.0
C10E C1E H1EA 108.0
C2E C1E H1EB 108.0
C10E C1E H1EB 108.0
H1EA C1E H1EB 107.2
C1E C2E C3E 111.2(17)
C1E C2E H2EA 109.4
C3E C2E H2EA 109.4
C1E C2E H2EB 109.4
C3E C2E H2EB 109.4
H2EA C2E H2EB 108.0
N1E C3E C4E 114.2(16)
N1E C3E C2E 122.6(16)
C4E C3E C2E 123.2(17)
C3E C4E C5E 121.5(16)
C3E C4E S1E 110.0(14)
C5E C4E S1E 128.4(13)
C6E C5E C4E 122.2(16)
C6E C5E C10E 122.8(16)
C4E C5E C10E 115.0(14)
C5E C6E C7E 124.5(18)
C5E C6E H6EA 117.7
C7E C6E H6EA 117.7
C8E C7E C6E 110.5(17)
C8E C7E H7EA 109.5
C6E C7E H7EA 109.5
C8E C7E H7EB 109.5
C6E C7E H7EB 109.5
H7EA C7E H7EB 108.1
C14E C8E C7E 107.3(16)
C14E C8E C9E 109.0(15)
C7E C8E C9E 111.2(15)
C14E C8E H8EA 109.8
C7E C8E H8EA 109.8
C9E C8E H8EA 109.8
C11E C9E C8E 110.4(15)
C11E C9E C10E 113.3(15)
C8E C9E C10E 113.1(13)
C11E C9E H9EA 106.5
C8E C9E H9EA 106.5
C10E C9E H9EA 106.5
C19E C10E C1E 110.4(16)
C19E C10E C5E 108.9(14)
C1E C10E C5E 106.7(14)
C19E C10E C9E 110.1(14)
C1E C10E C9E 111.9(15)
C5E C10E C9E 108.7(13)
C12E C11E C9E 118.6(18)
C12E C11E H11I 107.7
C9E C11E H11I 107.7
C12E C11E H11J 107.7
C9E C11E H11J 107.7
H11I C11E H11J 107.1
C11E C12E C13E 112.1(18)
C11E C12E H12I 109.2
C13E C12E H12I 109.2
C11E C12E H12J 109.2
C13E C12E H12J 109.2
H12I C12E H12J 107.9
C17E C13E C12E 117.2(17)
C17E C13E C18E 105.7(17)
C12E C13E C18E 111(2)
C17E C13E C14E 100.9(15)
C12E C13E C14E 106.0(17)
C18E C13E C14E 116.5(16)
C8E C14E C13E 112.5(14)
C8E C14E C15E 121.0(16)
C13E C14E C15E 99.7(14)
C8E C14E H14E 107.6
C13E C14E H14E 107.6
C15E C14E H14E 107.6
C16E C15E C14E 104.0(16)
C16E C15E H15I 111.0
C14E C15E H15I 111.0
C16E C15E H15J 111.0
C14E C15E H15J 111.0
H15I C15E H15J 109.0
C17E C16E C15E 106.6(17)
C17E C16E H16I 110.4
C15E C16E H16I 110.4
C17E C16E H16J 110.4
C15E C16E H16J 110.4
H16I C16E H16J 108.6
O1E C17E C16E 124(2)
O1E C17E C13E 127(2)
C16E C17E C13E 108.6(16)
C13E C18E H18M 109.5
C13E C18E H18N 109.5
H18M C18E H18N 109.5
C13E C18E H18O 109.5
H18M C18E H18O 109.5
H18N C18E H18O 109.5
C10E C19E H19M 109.5
C10E C19E H19N 109.5
H19M C19E H19N 109.5
C10E C19E H19O 109.5
H19M C19E H19O 109.5
H19N C19E H19O 109.5
N1E C20E C21E 124.9(16)
N1E C20E S1E 109.9(13)
C21E C20E S1E 125.1(14)
C22E C21E C26E 118.8(17)
C22E C21E C20E 122.7(16)
C26E C21E C20E 118.4(18)
C23E C22E C21E 123.5(16)
C23E C22E H22F 118.2
C21E C22E H22F 118.2
C22E C23E C24E 121.0(18)
C22E C23E H23E 119.5
C24E C23E H23E 119.5
C25E C24E C23E 111(2)
C25E C24E Br1E 127.0(18)
C23E C24E Br1E 121.9(16)
C26E C25E C24E 127(2)
C26E C25E H25E 116.7
C24E C25E H25E 116.7
C25E C26E C21E 118.6(18)
C25E C26E H26E 120.7
C21E C26E H26E 120.7
C20F S1F C4F 91.8(9)
C20F N1F C3F 111.6(16)
C2F C1F C10F 117.0(16)
C2F C1F H1FA 108.0
C10F C1F H1FA 108.0
C2F C1F H1FB 108.0
C10F C1F H1FB 108.0
H1FA C1F H1FB 107.3
C1F C2F C3F 112.3(15)
C1F C2F H2FA 109.1
C3F C2F H2FA 109.1
C1F C2F H2FB 109.1
C3F C2F H2FB 109.1
H2FA C2F H2FB 107.9
N1F C3F C4F 117.6(17)
N1F C3F C2F 123.9(16)
C4F C3F C2F 118.6(17)
C5F C4F C3F 126.1(19)
C5F C4F S1F 128.0(13)
C3F C4F S1F 105.9(15)
C6F C5F C4F 123.1(17)
C6F C5F C10F 120.5(16)
C4F C5F C10F 116.3(15)
C5F C6F C7F 125.2(18)
C5F C6F H6FA 117.4
C7F C6F H6FA 117.4
C6F C7F C8F 113.8(17)
C6F C7F H7FA 108.8
C8F C7F H7FA 108.8
C6F C7F H7FB 108.8
C8F C7F H7FB 108.8
H7FA C7F H7FB 107.7
C14F C8F C7F 114.5(16)
C14F C8F C9F 107.5(14)
C7F C8F C9F 110.6(15)
C14F C8F H8FA 108.0
C7F C8F H8FA 108.0
C9F C8F H8FA 108.0
C10F C9F C8F 112.6(14)
C10F C9F C11F 112.2(15)
C8F C9F C11F 111.5(14)
C10F C9F H9FA 106.7
C8F C9F H9FA 106.7
C11F C9F H9FA 106.7
C9F C10F C5F 112.2(14)
C9F C10F C19F 113.8(15)
C5F C10F C19F 106.0(13)
C9F C10F C1F 112.2(13)
C5F C10F C1F 106.2(14)
C19F C10F C1F 105.8(14)
C12F C11F C9F 115.2(15)
C12F C11F H11K 108.5
C9F C11F H11K 108.5
C12F C11F H11L 108.5
C9F C11F H11L 108.5
H11K C11F H11L 107.5
C13F C12F C11F 110.4(14)
C13F C12F H12K 109.6
C11F C12F H12K 109.6
C13F C12F H12L 109.6
C11F C12F H12L 109.6
H12K C12F H12L 108.1
C17F C13F C12F 116.1(16)
C17F C13F C18F 108.6(17)
C12F C13F C18F 110.3(18)
C17F C13F C14F 101.2(15)
C12F C13F C14F 105.8(14)
C18F C13F C14F 114.8(15)
C8F C14F C15F 117.3(16)
C8F C14F C13F 117.2(16)
C15F C14F C13F 101.3(14)
C8F C14F H14F 106.8
C15F C14F H14F 106.8
C13F C14F H14F 106.8
C14F C15F C16F 102.9(15)
C14F C15F H15K 111.2
C16F C15F H15K 111.2
C14F C15F H15L 111.2
C16F C15F H15L 111.2
H15K C15F H15L 109.1
C17F C16F C15F 102.4(16)
C17F C16F H16K 111.3
C15F C16F H16K 111.3
C17F C16F H16L 111.3
C15F C16F H16L 111.3
H16K C16F H16L 109.2
O1F C17F C16F 124(2)
O1F C17F C13F 125(2)
C16F C17F C13F 111.2(19)
C13F C18F H18P 109.5
C13F C18F H18Q 109.5
H18P C18F H18Q 109.5
C13F C18F H18R 109.5
H18P C18F H18R 109.5
H18Q C18F H18R 109.5
C10F C19F H19P 109.5
C10F C19F H19Q 109.5
H19P C19F H19Q 109.5
C10F C19F H19R 109.5
H19P C19F H19R 109.5
H19Q C19F H19R 109.5
N1F C20F C21F 124.0(17)
N1F C20F S1F 113.2(16)
C21F C20F S1F 122.8(13)
C22F C21F C26F 117.4(17)
C22F C21F C20F 124.1(16)
C26F C21F C20F 118.3(17)
C23F C22F C21F 123.1(17)
C23F C22F H22G 118.4
C21F C22F H22G 118.4
C22F C23F C24F 121.7(18)
C22F C23F H23F 119.1
C24F C23F H23F 119.1
C25F C24F C23F 112.2(19)
C25F C24F Br1F 125.7(15)
C23F C24F Br1F 121.6(15)
C26F C25F C24F 125.7(17)
C26F C25F H25F 117.2
C24F C25F H25F 117.2
C25F C26F C21F 119.1(16)
C25F C26F H26F 120.5
C21F C26F H26F 120.5
C4G S1G C20G 92.4(12)
C20G N1G C3G 110.7(19)
C2G C1G C10G 110.0(17)
C2G C1G H1GA 109.7
C10G C1G H1GA 109.7
C2G C1G H1GB 109.7
C10G C1G H1GB 109.7
H1GA C1G H1GB 108.2
C3G C2G C1G 114.8(18)
C3G C2G H2GA 108.6
C1G C2G H2GA 108.6
C3G C2G H2GB 108.6
C1G C2G H2GB 108.6
H2GA C2G H2GB 107.6
N1G C3G C4G 117.4(18)
N1G C3G C2G 125.3(18)
C4G C3G C2G 117.2(18)
C5G C4G C3G 124.4(18)
C5G C4G S1G 130.1(15)
C3G C4G S1G 105.5(15)
C6G C5G C4G 118.8(17)
C6G C5G C10G 127(2)
C4G C5G C10G 114.5(19)
C5G C6G C7G 121.8(19)
C5G C6G H6GA 119.1
C7G C6G H6GA 119.1
C6G C7G C8G 113.9(18)
C6G C7G H7GA 108.8
C8G C7G H7GA 108.8
C6G C7G H7GB 108.8
C8G C7G H7GB 108.8
H7GA C7G H7GB 107.7
C14G C8G C7G 113.4(18)
C14G C8G C9G 108.6(16)
C7G C8G C9G 109.9(18)
C14G C8G H8GA 108.3
C7G C8G H8GA 108.3
C9G C8G H8GA 108.3
C8G C9G C11G 111.0(17)
C8G C9G C10G 114.2(17)
C11G C9G C10G 112.2(17)
C8G C9G H9GA 106.3
C11G C9G H9GA 106.3
C10G C9G H9GA 106.3
C19G C10G C5G 107.6(17)
C19G C10G C1G 110.6(19)
C5G C10G C1G 110.7(17)
C19G C10G C9G 112.8(19)
C5G C10G C9G 108.1(17)
C1G C10G C9G 107.0(16)
C12G C11G C9G 117(2)
C12G C11G H11M 108.1
C9G C11G H11M 108.1
C12G C11G H11N 108.1
C9G C11G H11N 108.1
H11M C11G H11N 107.3
C11G C12G C13G 110.7(17)
C11G C12G H12M 109.5
C13G C12G H12M 109.5
C11G C12G H12N 109.5
C13G C12G H12N 109.5
H12M C12G H12N 108.1
C14G C13G C12G 108.6(18)
C14G C13G C17G 102.7(17)
C12G C13G C17G 116.0(16)
C14G C13G C18G 112.9(16)
C12G C13G C18G 110.2(18)
C17G C13G C18G 106.4(19)
C13G C14G C8G 116.4(19)
C13G C14G C15G 104.4(17)
C8G C14G C15G 119.9(17)
C13G C14G H14G 104.9
C8G C14G H14G 104.9
C15G C14G H14G 104.9
C16G C15G C14G 102(2)
C16G C15G H15M 111.3
C14G C15G H15M 111.3
C16G C15G H15N 111.3
C14G C15G H15N 111.3
H15M C15G H15N 109.2
C15G C16G C17G 109(3)
C15G C16G H16M 109.9
C17G C16G H16M 109.9
C15G C16G H16N 109.9
C17G C16G H16N 109.9
H16M C16G H16N 108.3
O1G C17G C16G 130(3)
O1G C17G C13G 125(3)
C16G C17G C13G 105(2)
C13G C18G H18S 109.5
C13G C18G H18T 109.5
H18S C18G H18T 109.5
C13G C18G H18U 109.5
H18S C18G H18U 109.5
H18T C18G H18U 109.5
C10G C19G H19S 109.5
C10G C19G H19T 109.5
H19S C19G H19T 109.5
C10G C19G H19U 109.5
H19S C19G H19U 109.5
H19T C19G H19U 109.5
N1G C20G C21G 122(2)
N1G C20G S1G 114(2)
C21G C20G S1G 123.8(17)
C22G C21G C26G 123(2)
C22G C21G C20G 119.1(18)
C26G C21G C20G 118(2)
C21G C22G C23G 117(2)
C21G C22G H22H 121.4
C23G C22G H22H 121.4
C24G C23G C22G 120(2)
C24G C23G H23G 120.1
C22G C23G H23G 120.1
C23G C24G C25G 122(2)
C23G C24G Br1G 119(2)
C25G C24G Br1G 117.9(15)
C24G C25G C26G 118.2(19)
C24G C25G H25G 120.9
C26G C25G H25G 120.9
C21G C26G C25G 119(2)
C21G C26G H26G 120.5
C25G C26G H26G 120.5
C20H S1H C4H 90.3(11)
C3H N1H C20H 108.9(19)
C2H C1H C10H 118(2)
C2H C1H H1HA 107.8
C10H C1H H1HA 107.8
C2H C1H H1HB 107.8
C10H C1H H1HB 107.8
H1HA C1H H1HB 107.1
C1H C2H C3H 112(2)
C1H C2H H2HA 109.2
C3H C2H H2HA 109.2
C1H C2H H2HB 109.2
C3H C2H H2HB 109.2
H2HA C2H H2HB 107.9
N1H C3H C4H 118(2)
N1H C3H C2H 123(2)
C4H C3H C2H 119(3)
C3H C4H C5H 126(2)
C3H C4H S1H 107(2)
C5H C4H S1H 127.1(16)
C6H C5H C4H 123(2)
C6H C5H C10H 119(2)
C4H C5H C10H 117.4(18)
C5H C6H C7H 126(2)
C5H C6H H6HA 117.2
C7H C6H H6HA 117.2
C6H C7H C8H 113.6(19)
C6H C7H H7HA 108.8
C8H C7H H7HA 108.8
C6H C7H H7HB 108.8
C8H C7H H7HB 108.8
H7HA C7H H7HB 107.7
C9H C8H C14H 107.0(17)
C9H C8H C7H 110.3(17)
C14H C8H C7H 112.5(17)
C9H C8H H8HA 109.0
C14H C8H H8HA 109.0
C7H C8H H8HA 109.0
C10H C9H C8H 113.5(17)
C10H C9H C11H 113(2)
C8H C9H C11H 111.0(17)
C10H C9H H9HA 106.4
C8H C9H H9HA 106.4
C11H C9H H9HA 106.4
C9H C10H C19H 115.6(18)
C9H C10H C5H 112.7(17)
C19H C10H C5H 104.1(16)
C9H C10H C1H 112.9(18)
C19H C10H C1H 106.4(19)
C5H C10H C1H 104.2(17)
C12H C11H C9H 116(2)
C12H C11H H11O 108.4
C9H C11H H11O 108.4
C12H C11H H11P 108.4
C9H C11H H11P 108.4
H11O C11H H11P 107.5
C11H C12H C13H 112.6(18)
C11H C12H H12O 109.1
C13H C12H H12O 109.1
C11H C12H H12P 109.1
C13H C12H H12P 109.1
H12O C12H H12P 107.8
C12H C13H C18H 112(2)
C12H C13H C14H 105.5(18)
C18H C13H C14H 113.2(18)
C12H C13H C17H 120(2)
C18H C13H C17H 107(2)
C14H C13H C17H 98.3(17)
C13H C14H C8H 113.6(16)
C13H C14H C15H 106.2(18)
C8H C14H C15H 117.7(18)
C13H C14H H14H 106.2
C8H C14H H14H 106.2
C15H C14H H14H 106.2
C16H C15H C14H 97.4(19)
C16H C15H H15O 112.3
C14H C15H H15O 112.3
C16H C15H H15P 112.3
C14H C15H H15P 112.3
H15O C15H H15P 109.9
C17H C16H C15H 111(2)
C17H C16H H16O 109.5
C15H C16H H16O 109.5
C17H C16H H16P 109.5
C15H C16H H16P 109.5
H16O C16H H16P 108.0
O1H C17H C16H 131(3)
O1H C17H C13H 121(3)
C16H C17H C13H 108(2)
C13H C18H H18V 109.5
C13H C18H H18W 109.5
H18V C18H H18W 109.5
C13H C18H H18X 109.5
H18V C18H H18X 109.5
H18W C18H H18X 109.5
C10H C19H H19V 109.5
C10H C19H H19W 109.5
H19V C19H H19W 109.5
C10H C19H H19X 109.5
H19V C19H H19X 109.5
H19W C19H H19X 109.5
N1H C20H C21H 120(2)
N1H C20H S1H 115.5(18)
C21H C20H S1H 124.7(15)
C26H C21H C22H 119(2)
C26H C21H C20H 118.3(18)
C22H C21H C20H 122(2)
C23H C22H C21H 120(2)
C23H C22H H22I 119.8
C21H C22H H22I 119.8
C22H C23H C24H 124(2)
C22H C23H H23H 118.2
C24H C23H H23H 118.2
C23H C24H C25H 118(2)
C23H C24H Br1H 124.4(19)
C25H C24H Br1H 117.5(16)
C24H C25H C26H 118(2)
C24H C25H H25H 121.2
C26H C25H H25H 121.2
C21H C26H C25H 121(2)
C21H C26H H26H 119.6
C25H C26H H26H 119.6
C20I S1I C4I 91.7(9)
C20I N1I C3I 108.7(15)
C10I C1I C2I 113.2(14)
C10I C1I H1IA 108.9
C2I C1I H1IA 108.9
C10I C1I H1IB 108.9
C2I C1I H1IB 108.9
H1IA C1I H1IB 107.8
C3I C2I C1I 108.1(16)
C3I C2I H2IA 110.1
C1I C2I H2IA 110.1
C3I C2I H2IB 110.1
C1I C2I H2IB 110.1
H2IA C2I H2IB 108.4
C4I C3I N1I 115.6(15)
C4I C3I C2I 123.9(19)
N1I C3I C2I 120.0(17)
C3I C4I C5I 123.2(17)
C3I C4I S1I 109.1(14)
C5I C4I S1I 127.6(14)
C6I C5I C4I 123.2(16)
C6I C5I C10I 120.8(16)
C4I C5I C10I 116.0(14)
C5I C6I C7I 126.9(17)
C5I C6I H6IA 116.5
C7I C6I H6IA 116.5
C6I C7I C8I 112.1(16)
C6I C7I H7IA 109.2
C8I C7I H7IA 109.2
C6I C7I H7IB 109.2
C8I C7I H7IB 109.2
H7IA C7I H7IB 107.9
C14I C8I C9I 109.0(14)
C14I C8I C7I 111.4(15)
C9I C8I C7I 111.0(14)
C14I C8I H8IA 108.5
C9I C8I H8IA 108.5
C7I C8I H8IA 108.5
C8I C9I C10I 114.0(14)
C8I C9I C11I 110.7(14)
C10I C9I C11I 112.0(14)
C8I C9I H9IA 106.5
C10I C9I H9IA 106.5
C11I C9I H9IA 106.5
C1I C10I C19I 109.9(15)
C1I C10I C9I 108.8(13)
C19I C10I C9I 112.8(13)
C1I C10I C5I 107.9(13)
C19I C10I C5I 106.6(12)
C9I C10I C5I 110.8(13)
C12I C11I C9I 114.0(15)
C12I C11I H11Q 108.7
C9I C11I H11Q 108.7
C12I C11I H11R 108.7
C9I C11I H11R 108.7
H11Q C11I H11R 107.6
C11I C12I C13I 113.7(16)
C11I C12I H12Q 108.8
C13I C12I H12Q 108.8
C11I C12I H12R 108.8
C13I C12I H12R 108.8
H12Q C12I H12R 107.7
C12I C13I C17I 119.6(17)
C12I C13I C18I 112.4(17)
C17I C13I C18I 106.5(17)
C12I C13I C14I 106.1(16)
C17I C13I C14I 100.7(14)
C18I C13I C14I 110.9(16)
C8I C14I C15I 122.5(16)
C8I C14I C13I 114.6(14)
C15I C14I C13I 104.3(15)
C8I C14I H14I 104.5
C15I C14I H14I 104.5
C13I C14I H14I 104.5
C14I C15I C16I 102.6(16)
C14I C15I H15Q 111.2
C16I C15I H15Q 111.2
C14I C15I H15R 111.2
C16I C15I H15R 111.2
H15Q C15I H15R 109.2
C17I C16I C15I 107.6(18)
C17I C16I H16Q 110.2
C15I C16I H16Q 110.2
C17I C16I H16R 110.2
C15I C16I H16R 110.2
H16Q C16I H16R 108.5
O1I C17I C16I 129(2)
O1I C17I C13I 121(2)
C16I C17I C13I 109.4(17)
C13I C18I H18Y 109.5
C13I C18I H18Z 109.5
H18Y C18I H18Z 109.5
C13I C18I H19Y 109.5
H18Y C18I H19Y 109.5
H18Z C18I H19Y 109.5
C10I C19I H19Z 109.5
C10I C19I H1:A 109.5
H19Z C19I H1:A 109.5
C10I C19I H1:B 109.5
H19Z C19I H1:B 109.5
H1:A C19I H1:B 109.5
N1I C20I C21I 118.0(16)
N1I C20I S1I 114.8(14)
C21I C20I S1I 127.1(13)
C26I C21I C22I 119.1(18)
C26I C21I C20I 119.1(16)
C22I C21I C20I 121.7(18)
C23I C22I C21I 123.1(18)
C23I C22I H22J 118.5
C21I C22I H22J 118.5
C22I C23I C24I 120.3(18)
C22I C23I H23I 119.8
C24I C23I H23I 119.8
C25I C24I C23I 119.1(18)
C25I C24I Br1I 117.8(15)
C23I C24I Br1I 123.2(15)
C24I C25I C26I 118.1(18)
C24I C25I H25I 121.0
C26I C25I H25I 121.0
C21I C26I C25I 120.4(18)
C21I C26I H26I 119.8
C25I C26I H26I 119.8

loop_
_geom_bond_atom_site_label_1
_geom_bond_atom_site_label_2
_geom_bond_distance
Br1A C24A 1.83(3)
S1A C4A 1.708(18)
S1A C20A 1.766(19)
O1A C17A 1.26(3)
N1A C20A 1.33(2)
N1A C3A 1.36(2)
C1A C10A 1.51(2)
C1A C2A 1.56(2)
C1A H1AA 0.9900
C1A H1AB 0.9900
C2A C3A 1.52(2)
C2A H2AA 0.9900
C2A H2AB 0.9900
C3A C4A 1.39(2)
C4A C5A 1.40(2)
C5A C6A 1.35(2)
C5A C10A 1.58(2)
C6A C7A 1.49(2)
C6A H6AA 0.9500
C7A C8A 1.55(2)
C7A H7AA 0.9900
C7A H7AB 0.9900
C8A C9A 1.52(2)
C8A C14A 1.53(2)
C8A H8AA 1.0000
C9A C11A 1.55(2)
C9A C10A 1.57(2)
C9A H9AA 1.0000
C10A C19A 1.523(19)
C11A C12A 1.53(2)
C11A H11A 0.9900
C11A H11B 0.9900
C12A C13A 1.50(3)
C12A H12A 0.9900
C12A H12B 0.9900
C13A C17A 1.49(3)
C13A C14A 1.52(2)
C13A C18A 1.59(3)
C14A C15A 1.52(2)
C14A H14A 1.0000
C15A C16A 1.55(3)
C15A H15A 0.9900
C15A H15B 0.9900
C16A C17A 1.50(3)
C16A H16A 0.9900
C16A H16B 0.9900
C18A H18A 0.9800
C18A H18B 0.9800
C18A H18C 0.9800
C19A H19A 0.9800
C19A H19B 0.9800
C19A H19C 0.9800
C20A C21A 1.40(3)
C21A C22A 1.41(2)
C21A C26A 1.44(2)
C22A C23A 1.39(3)
C22A H22A 0.9500
C23A C24A 1.38(3)
C23A H23A 0.9500
C24A C25A 1.42(3)
C25A C26A 1.40(2)
C25A H25A 0.9500
C26A H26A 0.9500
Br1B C24B 1.82(3)
S1B C20B 1.728(19)
S1B C4B 1.75(2)
O1B C17B 1.23(3)
N1B C3B 1.33(3)
N1B C20B 1.35(2)
C1B C2B 1.51(2)
C1B C10B 1.51(2)
C1B H1BA 0.9900
C1B H1BB 0.9900
C2B C3B 1.47(2)
C2B H2BA 0.9900
C2B H2BB 0.9900
C3B C4B 1.42(2)
C4B C5B 1.35(3)
C5B C6B 1.38(2)
C5B C10B 1.58(2)
C6B C7B 1.46(2)
C6B H6BA 0.9500
C7B C8B 1.56(3)
C7B H7BA 0.9900
C7B H7BB 0.9900
C8B C9B 1.51(2)
C8B C14B 1.55(2)
C8B H8BA 1.0000
C9B C11B 1.56(2)
C9B C10B 1.58(2)
C9B H9BA 1.0000
C10B C19B 1.54(2)
C11B C12B 1.52(3)
C11B H11C 0.9900
C11B H11D 0.9900
C12B C13B 1.56(3)
C12B H12C 0.9900
C12B H12D 0.9900
C13B C17B 1.45(3)
C13B C14B 1.52(2)
C13B C18B 1.60(3)
C14B C15B 1.47(3)
C14B H14B 1.0000
C15B C16B 1.53(3)
C15B H15C 0.9900
C15B H15D 0.9900
C16B C17B 1.53(3)
C16B H16C 0.9900
C16B H16D 0.9900
C18B H18D 0.9800
C18B H18E 0.9800
C18B H18F 0.9800
C19B H19D 0.9800
C19B H19E 0.9800
C19B H19F 0.9800
C20B C21B 1.45(3)
C21B C22B 1.40(3)
C21B C26B 1.41(3)
C22B C23B 1.41(3)
C22B H22B 0.9500
C23B C24B 1.44(3)
C23B H23B 0.9500
C24B C25B 1.44(3)
C25B C26B 1.36(3)
C25B H25B 0.9500
C26B H26B 0.9500
Br1C C24C 1.999(17)
S1C C4C 1.70(2)
S1C C20C 1.74(3)
O1C C17C 1.27(3)
N1C C20C 1.33(2)
N1C C3C 1.36(3)
C1C C2C 1.54(3)
C1C C10C 1.55(3)
C1C H1CA 0.9500
C2C C3C 1.48(3)
C2C H2CA 0.9900
C2C H2CB 0.9900
C3C C4C 1.41(3)
C4C C5C 1.48(3)
C5C C6C 1.35(3)
C5C C10C 1.53(3)
C6C C7C 1.52(4)
C6C H6CA 0.9500
C7C C8C 1.52(3)
C7C H7CA 0.9900
C7C H7CB 0.9900
C8C C14C 1.53(4)
C8C C9C 1.53(3)
C8C H8CA 1.0000
C9C C10C 1.53(3)
C9C C11C 1.57(3)
C9C H9CA 1.0000
C10C C19C 1.57(3)
C11C C12C 1.58(4)
C11C H11E 0.9900
C11C H11F 0.9900
C12C C13C 1.48(3)
C12C H12E 0.9900
C12C H12F 0.9900
C13C C17C 1.52(4)
C13C C18C 1.53(3)
C13C C14C 1.54(3)
C14C C15C 1.51(4)
C14C H14C 1.0000
C15C C16C 1.51(4)
C15C H15E 0.9900
C15C H15F 0.9900
C16C C17C 1.52(4)
C16C H16E 0.9900
C16C H16F 0.9900
C18C H18G 0.9800
C18C H18H 0.9800
C18C H18I 0.9800
C19C H19G 0.9800
C19C H19H 0.9800
C19C H19I 0.9800
C20C C21C 1.47(4)
C21C C26C 1.39(3)
C21C C22C 1.42(3)
C22C C23C 1.35(3)
C22C H22C 0.9900
C22C H22D 0.9900
C23C C24C 1.26(3)
C23C H23C 0.9500
C24C C25C 1.42(3)
C25C C26C 1.41(3)
C25C H25C 0.9500
C26C H26C 0.9500
Br1D C24D 1.81(2)
S1D C4D 1.683(18)
S1D C20D 1.690(17)
O1D C17D 1.29(3)
N1D C20D 1.33(2)
N1D C3D 1.38(3)
C1D C2D 1.52(3)
C1D C10D 1.55(2)
C1D H1DA 0.9900
C1D H1DB 0.9900
C2D C3D 1.46(3)
C2D H2DA 0.9900
C2D H2DB 0.9900
C3D C4D 1.39(3)
C4D C5D 1.49(3)
C5D C6D 1.36(3)
C5D C10D 1.54(2)
C6D C7D 1.53(4)
C6D H6DA 0.9500
C7D C8D 1.53(3)
C7D H7DA 0.9900
C7D H7DB 0.9900
C8D C9D 1.55(2)
C8D C14D 1.55(3)
C8D H8DA 1.0000
C9D C10D 1.55(3)
C9D C11D 1.58(3)
C9D H9DA 1.0000
C10D C19D 1.51(3)
C11D C12D 1.53(4)
C11D H11G 0.9900
C11D H11H 0.9900
C12D C13D 1.47(3)
C12D H12G 0.9900
C12D H12H 0.9900
C13D C17D 1.50(3)
C13D C18D 1.53(3)
C13D C14D 1.55(3)
C14D C15D 1.54(3)
C14D H14D 1.0000
C15D C16D 1.60(3)
C15D H15G 0.9900
C15D H15H 0.9900
C16D C17D 1.50(3)
C16D H16G 0.9900
C16D H16H 0.9900
C18D H18J 0.9800
C18D H18K 0.9800
C18D H18L 0.9800
C19D H19J 0.9800
C19D H19K 0.9800
C19D H19L 0.9800
C20D C21D 1.51(3)
C21D C26D 1.38(3)
C21D C22D 1.40(3)
C22D C23D 1.37(3)
C22D H22E 0.9500
C23D C24D 1.42(3)
C23D H23D 0.9500
C24D C25D 1.46(3)
C25D C26D 1.38(3)
C25D H25D 0.9500
C26D H26D 0.9500
Br1E C24E 1.78(3)
S1E C4E 1.682(19)
S1E C20E 1.756(17)
O1E C17E 1.23(2)
N1E C3E 1.36(2)
N1E C20E 1.36(2)
C1E C2E 1.47(3)
C1E C10E 1.54(2)
C1E H1EA 0.9900
C1E H1EB 0.9900
C2E C3E 1.50(2)
C2E H2EA 0.9900
C2E H2EB 0.9900
C3E C4E 1.40(2)
C4E C5E 1.47(2)
C5E C6E 1.39(2)
C5E C10E 1.56(2)
C6E C7E 1.53(3)
C6E H6EA 0.9500
C7E C8E 1.51(3)
C7E H7EA 0.9900
C7E H7EB 0.9900
C8E C14E 1.49(2)
C8E C9E 1.55(2)
C8E H8EA 1.0000
C9E C11E 1.53(3)
C9E C10E 1.56(2)
C9E H9EA 1.0000
C10E C19E 1.50(2)
C11E C12E 1.48(3)
C11E H11I 0.9900
C11E H11J 0.9900
C12E C13E 1.51(3)
C12E H12I 0.9900
C12E H12J 0.9900
C13E C17E 1.51(2)
C13E C18E 1.54(3)
C13E C14E 1.57(2)
C14E C15E 1.57(2)
C14E H14E 1.0000
C15E C16E 1.51(3)
C15E H15I 0.9900
C15E H15J 0.9900
C16E C17E 1.47(3)
C16E H16I 0.9900
C16E H16J 0.9900
C18E H18M 0.9800
C18E H18N 0.9800
C18E H18O 0.9800
C19E H19M 0.9800
C19E H19N 0.9800
C19E H19O 0.9800
C20E C21E 1.41(3)
C21E C22E 1.39(3)
C21E C26E 1.39(2)
C22E C23E 1.36(3)
C22E H22F 0.9500
C23E C24E 1.50(3)
C23E H23E 0.9500
C24E C25E 1.43(3)
C25E C26E 1.38(3)
C25E H25E 0.9500
C26E H26E 0.9500
Br1F C24F 1.81(2)
S1F C20F 1.751(19)
S1F C4F 1.76(2)
O1F C17F 1.24(3)
N1F C20F 1.32(2)
N1F C3F 1.38(2)
C1F C2F 1.47(2)
C1F C10F 1.56(2)
C1F H1FA 0.9900
C1F H1FB 0.9900
C2F C3F 1.51(2)
C2F H2FA 0.9900
C2F H2FB 0.9900
C3F C4F 1.41(2)
C4F C5F 1.41(3)
C5F C6F 1.39(2)
C5F C10F 1.53(2)
C6F C7F 1.45(3)
C6F H6FA 0.9500
C7F C8F 1.50(2)
C7F H7FA 0.9900
C7F H7FB 0.9900
C8F C14F 1.47(2)
C8F C9F 1.56(2)
C8F H8FA 1.0000
C9F C10F 1.52(2)
C9F C11F 1.56(2)
C9F H9FA 1.0000
C10F C19F 1.55(2)
C11F C12F 1.55(2)
C11F H11K 0.9900
C11F H11L 0.9900
C12F C13F 1.51(2)
C12F H12K 0.9900
C12F H12L 0.9900
C13F C17F 1.50(3)
C13F C18F 1.54(2)
C13F C14F 1.55(2)
C14F C15F 1.54(2)
C14F H14F 1.0000
C15F C16F 1.62(3)
C15F H15K 0.9900
C15F H15L 0.9900
C16F C17F 1.49(3)
C16F H16K 0.9900
C16F H16L 0.9900
C18F H18P 0.9800
C18F H18Q 0.9800
C18F H18R 0.9800
C19F H19P 0.9800
C19F H19Q 0.9800
C19F H19R 0.9800
C20F C21F 1.42(3)
C21F C22F 1.40(3)
C21F C26F 1.41(2)
C22F C23F 1.36(3)
C22F H22G 0.9500
C23F C24F 1.47(3)
C23F H23F 0.9500
C24F C25F 1.41(3)
C25F C26F 1.39(3)
C25F H25F 0.9500
C26F H26F 0.9500
Br1G C24G 1.89(2)
S1G C4G 1.74(2)
S1G C20G 1.74(2)
O1G C17G 1.16(3)
N1G C20G 1.32(3)
N1G C3G 1.38(3)
C1G C2G 1.52(3)
C1G C10G 1.53(3)
C1G H1GA 0.9900
C1G H1GB 0.9900
C2G C3G 1.51(3)
C2G H2GA 0.9900
C2G H2GB 0.9900
C3G C4G 1.44(3)
C4G C5G 1.44(3)
C5G C6G 1.35(3)
C5G C10G 1.50(2)
C6G C7G 1.51(3)
C6G H6GA 0.9500
C7G C8G 1.51(3)
C7G H7GA 0.9900
C7G H7GB 0.9900
C8G C14G 1.50(3)
C8G C9G 1.54(3)
C8G H8GA 1.0000
C9G C11G 1.55(3)
C9G C10G 1.58(3)
C9G H9GA 1.0000
C10G C19G 1.50(3)
C11G C12G 1.52(3)
C11G H11M 0.9900
C11G H11N 0.9900
C12G C13G 1.53(3)
C12G H12M 0.9900
C12G H12N 0.9900
C13G C14G 1.50(2)
C13G C17G 1.54(3)
C13G C18G 1.57(3)
C14G C15G 1.57(3)
C14G H14G 1.0000
C15G C16G 1.49(3)
C15G H15M 0.9900
C15G H15N 0.9900
C16G C17G 1.54(4)
C16G H16M 0.9900
C16G H16N 0.9900
C18G H18S 0.9800
C18G H18T 0.9800
C18G H18U 0.9800
C19G H19S 0.9800
C19G H19T 0.9800
C19G H19U 0.9800
C20G C21G 1.49(4)
C21G C22G 1.37(3)
C21G C26G 1.38(3)
C22G C23G 1.45(4)
C22G H22H 0.9500
C23G C24G 1.32(3)
C23G H23G 0.9500
C24G C25G 1.40(3)
C25G C26G 1.41(3)
C25G H25G 0.9500
C26G H26G 0.9500
Br1H C24H 1.84(2)
S1H C20H 1.70(2)
S1H C4H 1.71(2)
O1H C17H 1.21(3)
N1H C3H 1.33(4)
N1H C20H 1.33(3)
C1H C2H 1.49(4)
C1H C10H 1.58(3)
C1H H1HA 0.9900
C1H H1HB 0.9900
C2H C3H 1.52(3)
C2H H2HA 0.9900
C2H H2HB 0.9900
C3H C4H 1.41(3)
C4H C5H 1.45(3)
C5H C6H 1.37(3)
C5H C10H 1.57(3)
C6H C7H 1.46(4)
C6H H6HA 0.9500
C7H C8H 1.56(3)
C7H H7HA 0.9900
C7H H7HB 0.9900
C8H C9H 1.53(3)
C8H C14H 1.55(3)
C8H H8HA 1.0000
C9H C10H 1.48(3)
C9H C11H 1.55(2)
C9H H9HA 1.0000
C10H C19H 1.56(3)
C11H C12H 1.49(4)
C11H H11O 0.9900
C11H H11P 0.9900
C12H C13H 1.51(3)
C12H H12O 0.9900
C12H H12P 0.9900
C13H C18H 1.52(3)
C13H C14H 1.53(3)
C13H C17H 1.56(4)
C14H C15H 1.58(3)
C14H H14H 1.0000
C15H C16H 1.52(3)
C15H H15O 0.9900
C15H H15P 0.9900
C16H C17H 1.45(4)
C16H H16O 0.9900
C16H H16P 0.9900
C18H H18V 0.9800
C18H H18W 0.9800
C18H H18X 0.9800
C19H H19V 0.9800
C19H H19W 0.9800
C19H H19X 0.9800
C20H C21H 1.49(3)
C21H C26H 1.36(3)
C21H C22H 1.42(3)
C22H C23H 1.34(3)
C22H H22I 0.9500
C23H C24H 1.40(3)
C23H H23H 0.9500
C24H C25H 1.42(3)
C25H C26H 1.47(3)
C25H H25H 0.9500
C26H H26H 0.9500
Br1I C24I 1.86(2)
S1I C20I 1.715(18)
S1I C4I 1.723(18)
O1I C17I 1.23(3)
N1I C20I 1.34(2)
N1I C3I 1.44(3)
C1I C10I 1.53(2)
C1I C2I 1.56(2)
C1I H1IA 0.9900
C1I H1IB 0.9900
C2I C3I 1.49(2)
C2I H2IA 0.9900
C2I H2IB 0.9900
C3I C4I 1.38(3)
C4I C5I 1.42(2)
C5I C6I 1.34(2)
C5I C10I 1.54(2)
C6I C7I 1.52(3)
C6I H6IA 0.9500
C7I C8I 1.55(2)
C7I H7IA 0.9900
C7I H7IB 0.9900
C8I C14I 1.49(2)
C8I C9I 1.54(2)
C8I H8IA 1.0000
C9I C10I 1.54(2)
C9I C11I 1.55(2)
C9I H9IA 1.0000
C10I C19I 1.53(2)
C11I C12I 1.50(2)
C11I H11Q 0.9900
C11I H11R 0.9900
C12I C13I 1.50(2)
C12I H12Q 0.9900
C12I H12R 0.9900
C13I C17I 1.52(3)
C13I C18I 1.54(3)
C13I C14I 1.57(3)
C14I C15I 1.52(2)
C14I H14I 1.0000
C15I C16I 1.55(3)
C15I H15Q 0.9900
C15I H15R 0.9900
C16I C17I 1.46(3)
C16I H16Q 0.9900
C16I H16R 0.9900
C18I H18Y 0.9800
C18I H18Z 0.9800
C18I H19Y 0.9800
C19I H19Z 0.9800
C19I H1:A 0.9800
C19I H1:B 0.9800
C20I C21I 1.49(3)
C21I C26I 1.37(3)
C21I C22I 1.39(2)
C22I C23I 1.30(2)
C22I H22J 0.9500
C23I C24I 1.42(3)
C23I H23I 0.9500
C24I C25I 1.41(3)
C25I C26I 1.42(3)
C25I H25I 0.9500
C26I H26I 0.9500

loop_
_geom_hbond_atom_site_label_D
_geom_hbond_atom_site_label_H
_geom_hbond_atom_site_label_A
_geom_hbond_distance_DH
_geom_hbond_distance_HA
_geom_hbond_distance_DA
_geom_hbond_angle_DHA
_geom_hbond_site_symmetry_A
C23A H23A S1F 0.95 3.03 3.582(19) 118.8 2_654
C2B H2BB S1A 0.99 3.00 3.76(2) 135.0 .
C23B H23B S1G 0.95 2.93 3.54(2) 123.1 2_654
C2C H2CB S1B 0.99 2.95 3.71(2) 134.1 .
C2D H2DB S1C 0.99 3.01 3.94(2) 158.1 .
C16E H16J Br1A 0.99 3.11 3.64(2) 114.7 3_655
C16F H16L Br1I 0.99 3.12 3.60(2) 111.5 3_656
C23H H23H S1D 0.95 3.00 3.60(2) 121.9 2_655
C2I H2IB S1H 0.99 3.02 3.80(2) 136.9 .
C23I H23I S1E 0.95 2.96 3.553(18) 121.6 2_655

loop_
_geom_torsion_atom_site_label_1
_geom_torsion_atom_site_label_2
_geom_torsion_atom_site_label_3
_geom_torsion_atom_site_label_4
_geom_torsion
C10A C1A C2A C3A -50(2)
C20A N1A C3A C4A 2(2)
C20A N1A C3A C2A -176.3(16)
C1A C2A C3A N1A -162.6(16)
C1A C2A C3A C4A 19(2)
N1A C3A C4A C5A -179.5(16)
C2A C3A C4A C5A -1(3)
N1A C3A C4A S1A -1(2)
C2A C3A C4A S1A 176.8(14)
C20A S1A C4A C3A 0.3(13)
C20A S1A C4A C5A 178.4(16)
C3A C4A C5A C6A -167.1(18)
S1A C4A C5A C6A 15(3)
C3A C4A C5A C10A 12(2)
S1A C4A C5A C10A -165.8(12)
C4A C5A C6A C7A 173.7(17)
C10A C5A C6A C7A -5(3)
C5A C6A C7A C8A 15(3)
C6A C7A C8A C9A -41(2)
C6A C7A C8A C14A -162.6(14)
C14A C8A C9A C11A -51.6(18)
C7A C8A C9A C11A -173.8(13)
C14A C8A C9A C10A -178.8(13)
C7A C8A C9A C10A 59.0(18)
C2A C1A C10A C19A -57.5(18)
C2A C1A C10A C9A 179.1(13)
C2A C1A C10A C5A 59.7(17)
C8A C9A C10A C1A -165.3(14)
C11A C9A C10A C1A 67.8(17)
C8A C9A C10A C19A 70.9(17)
C11A C9A C10A C19A -55.9(17)
C8A C9A C10A C5A -47.1(18)
C11A C9A C10A C5A -174.0(13)
C6A C5A C10A C1A 139.0(16)
C4A C5A C10A C1A -40.1(18)
C6A C5A C10A C19A -100.6(17)
C4A C5A C10A C19A 80.3(17)
C6A C5A C10A C9A 20(2)
C4A C5A C10A C9A -158.9(14)
C8A C9A C11A C12A 51(2)
C10A C9A C11A C12A 178.4(15)
C9A C11A C12A C13A -52(2)
C11A C12A C13A C17A 169.4(17)
C11A C12A C13A C14A 54(2)
C11A C12A C13A C18A -69(2)
C17A C13A C14A C15A 38.8(19)
C12A C13A C14A C15A 165.0(16)
C18A C13A C14A C15A -71.5(19)
C17A C13A C14A C8A 174.3(15)
C12A C13A C14A C8A -59(2)
C18A C13A C14A C8A 64(2)
C9A C8A C14A C13A 58.1(19)
C7A C8A C14A C13A -179.1(14)
C9A C8A C14A C15A -175.9(16)
C7A C8A C14A C15A -53(2)
C13A C14A C15A C16A -40(2)
C8A C14A C15A C16A -170.4(16)
C14A C15A C16A C17A 24(2)
C12A C13A C17A O1A 34(3)
C14A C13A C17A O1A 153(2)
C18A C13A C17A O1A -91(2)
C12A C13A C17A C16A -144.1(19)
C14A C13A C17A C16A -25(2)
C18A C13A C17A C16A 91(2)
C15A C16A C17A O1A -177(2)
C15A C16A C17A C13A 1(2)
C3A N1A C20A C21A 176.9(17)
C3A N1A C20A S1A -1.4(19)
C4A S1A C20A N1A 0.6(14)
C4A S1A C20A C21A -177.7(15)
N1A C20A C21A C22A -163.5(18)
S1A C20A C21A C22A 15(3)
N1A C20A C21A C26A 12(3)
S1A C20A C21A C26A -169.7(13)
C20A C21A C22A C23A 173.6(18)
C26A C21A C22A C23A -2(3)
C21A C22A C23A C24A 2(3)
C22A C23A C24A C25A 0(3)
C22A C23A C24A Br1A 179.1(15)
C23A C24A C25A C26A -1(3)
Br1A C24A C25A C26A 179.7(14)
C24A C25A C26A C21A 1(3)
C20A C21A C26A C25A -175.3(17)
C22A C21A C26A C25A 1(3)
C10B C1B C2B C3B -47(2)
C20B N1B C3B C4B 3(3)
C20B N1B C3B C2B -176.6(17)
C1B C2B C3B N1B -163.0(18)
C1B C2B C3B C4B 17(3)
N1B C3B C4B C5B 179.0(19)
C2B C3B C4B C5B -1(3)
N1B C3B C4B S1B -2(2)
C2B C3B C4B S1B 177.8(15)
C20B S1B C4B C5B 179.2(19)
C20B S1B C4B C3B 0.2(14)
C3B C4B C5B C6B -166.1(19)
S1B C4B C5B C6B 15(3)
C3B C4B C5B C10B 13(3)
S1B C4B C5B C10B -166.0(14)
C4B C5B C6B C7B 176.0(19)
C10B C5B C6B C7B -3(3)
C5B C6B C7B C8B 13(3)
C6B C7B C8B C9B -39(2)
C6B C7B C8B C14B -162.5(16)
C14B C8B C9B C11B -51(2)
C7B C8B C9B C11B -175.5(15)
C14B C8B C9B C10B -177.3(15)
C7B C8B C9B C10B 58(2)
C2B C1B C10B C19B -58(2)
C2B C1B C10B C5B 57(2)
C2B C1B C10B C9B 176.9(16)
C4B C5B C10B C1B -38(2)
C6B C5B C10B C1B 140.7(17)
C4B C5B C10B C19B 79.1(19)
C6B C5B C10B C19B -101.9(19)
C4B C5B C10B C9B -160.5(16)
C6B C5B C10B C9B 18(2)
C8B C9B C10B C1B -166.0(16)
C11B C9B C10B C1B 67(2)
C8B C9B C10B C19B 69.6(19)
C11B C9B C10B C19B -57.6(19)
C8B C9B C10B C5B -47(2)
C11B C9B C10B C5B -174.7(14)
C8B C9B C11B C12B 51(2)
C10B C9B C11B C12B 179.7(15)
C9B C11B C12B C13B -52(2)
C11B C12B C13B C17B 170.0(18)
C11B C12B C13B C14B 53(2)
C11B C12B C13B C18B -65(2)
C17B C13B C14B C15B 39(2)
C12B C13B C14B C15B 166.0(17)
C18B C13B C14B C15B -78(2)
C17B C13B C14B C8B 177.2(17)
C12B C13B C14B C8B -55.9(19)
C18B C13B C14B C8B 60(2)
C9B C8B C14B C15B -173.3(19)
C7B C8B C14B C15B -50(2)
C9B C8B C14B C13B 56(2)
C7B C8B C14B C13B 179.4(15)
C13B C14B C15B C16B -36(2)
C8B C14B C15B C16B -169.7(18)
C14B C15B C16B C17B 20(3)
C14B C13B C17B O1B 158(3)
C12B C13B C17B O1B 38(3)
C18B C13B C17B O1B -85(3)
C14B C13B C17B C16B -25(2)
C12B C13B C17B C16B -145.5(18)
C18B C13B C17B C16B 91(2)
C15B C16B C17B O1B -179(3)
C15B C16B C17B C13B 4(3)
C3B N1B C20B C21B 174.6(18)
C3B N1B C20B S1B -3(2)
C4B S1B C20B N1B 1.3(15)
C4B S1B C20B C21B -175.8(17)
N1B C20B C21B C22B -167.8(19)
S1B C20B C21B C22B 9(3)
N1B C20B C21B C26B 11(3)
S1B C20B C21B C26B -172.2(16)
C26B C21B C22B C23B -3(3)
C20B C21B C22B C23B 175.3(19)
C21B C22B C23B C24B 2(3)
C22B C23B C24B C25B 3(3)
C22B C23B C24B Br1B 179.2(17)
C23B C24B C25B C26B -7(3)
Br1B C24B C25B C26B 177.4(18)
C24B C25B C26B C21B 5(4)
C22B C21B C26B C25B 0(3)
C20B C21B C26B C25B -179(2)
C10C C1C C2C C3C -47(3)
C20C N1C C3C C4C 0(3)
C20C N1C C3C C2C -175.3(18)
C1C C2C C3C N1C -165.7(18)
C1C C2C C3C C4C 20(3)
N1C C3C C4C C5C -179.8(18)
C2C C3C C4C C5C -5(3)
N1C C3C C4C S1C 1(2)
C2C C3C C4C S1C 175.8(16)
C20C S1C C4C C3C -0.9(17)
C20C S1C C4C C5C 180(2)
C3C C4C C5C C6C -165(2)
S1C C4C C5C C6C 14(3)
C3C C4C C5C C10C 16(3)
S1C C4C C5C C10C -165.0(16)
C4C C5C C6C C7C 176.4(18)
C10C C5C C6C C7C -5(3)
C5C C6C C7C C8C 17(3)
C6C C7C C8C C14C -164.5(18)
C6C C7C C8C C9C -41(2)
C7C C8C C9C C10C 59(2)
C14C C8C C9C C10C -179.3(16)
C7C C8C C9C C11C -171(2)
C14C C8C C9C C11C -49(2)
C8C C9C C10C C5C -46(2)
C11C C9C C10C C5C -175.8(17)
C8C C9C C10C C1C -165.7(17)
C11C C9C C10C C1C 64(2)
C8C C9C C10C C19C 69(2)
C11C C9C C10C C19C -61(2)
C6C C5C C10C C9C 18(3)
C4C C5C C10C C9C -163.0(17)
C6C C5C C10C C1C 141(2)
C4C C5C C10C C1C -40(2)
C6C C5C C10C C19C -101(2)
C4C C5C C10C C19C 78(2)
C2C C1C C10C C9C 178.6(17)
C2C C1C C10C C5C 58(2)
C2C C1C C10C C19C -56(2)
C10C C9C C11C C12C 177.0(19)
C8C C9C C11C C12C 45(3)
C9C C11C C12C C13C -49(3)
C11C C12C C13C C17C 169(2)
C11C C12C C13C C18C -72(3)
C11C C12C C13C C14C 58(3)
C7C C8C C14C C15C -54(3)
C9C C8C C14C C15C -175(2)
C7C C8C C14C C13C 179.1(18)
C9C C8C C14C C13C 58(2)
C12C C13C C14C C15C 159(2)
C17C C13C C14C C15C 39(2)
C18C C13C C14C C15C -72(3)
C12C C13C C14C C8C -64(3)
C17C C13C C14C C8C 175.8(19)
C18C C13C C14C C8C 66(3)
C8C C14C C15C C16C -167(2)
C13C C14C C15C C16C -38(3)
C14C C15C C16C C17C 20(3)
C12C C13C C17C O1C 35(4)
C18C C13C C17C O1C -89(3)
C14C C13C C17C O1C 153(3)
C12C C13C C17C C16C -145(2)
C18C C13C C17C C16C 91(3)
C14C C13C C17C C16C -27(3)
C15C C16C C17C O1C -175(3)
C15C C16C C17C C13C 5(3)
C3C N1C C20C C21C 178.4(18)
C3C N1C C20C S1C -1(2)
C4C S1C C20C N1C 0.9(17)
C4C S1C C20C C21C -178.0(19)
N1C C20C C21C C26C 4(3)
S1C C20C C21C C26C -177.5(16)
N1C C20C C21C C22C -170.2(19)
S1C C20C C21C C22C 9(3)
C26C C21C C22C C23C -2(3)
C20C C21C C22C C23C 172(2)
C21C C22C C23C C24C 5(3)
C22C C23C C24C C25C -8(4)
C22C C23C C24C Br1C -177.4(15)
C23C C24C C25C C26C 6(4)
Br1C C24C C25C C26C 176.1(16)
C22C C21C C26C C25C 0(3)
C20C C21C C26C C25C -175(2)
C24C C25C C26C C21C -1(3)
C10D C1D C2D C3D -45(3)
C20D N1D C3D C4D -2(2)
C20D N1D C3D C2D 177(2)
C1D C2D C3D N1D -164.6(19)
C1D C2D C3D C4D 15(3)
N1D C3D C4D C5D 178.5(16)
C2D C3D C4D C5D -1(3)
N1D C3D C4D S1D -1(2)
C2D C3D C4D S1D 179.3(18)
C20D S1D C4D C3D 3.1(15)
C20D S1D C4D C5D -176.6(16)
C3D C4D C5D C6D -159.7(19)
S1D C4D C5D C6D 20(3)
C3D C4D C5D C10D 16(3)
S1D C4D C5D C10D -164.6(14)
C4D C5D C6D C7D 177.2(18)
C10D C5D C6D C7D 2(3)
C5D C6D C7D C8D 15(3)
C6D C7D C8D C9D -47(2)
C6D C7D C8D C14D -166.7(17)
C7D C8D C9D C10D 64(2)
C14D C8D C9D C10D -176.7(16)
C7D C8D C9D C11D -168(2)
C14D C8D C9D C11D -49(2)
C6D C5D C10D C19D -109(2)
C4D C5D C10D C19D 76(2)
C6D C5D C10D C9D 13(3)
C4D C5D C10D C9D -162.0(15)
C6D C5D C10D C1D 134(2)
C4D C5D C10D C1D -41(2)
C8D C9D C10D C19D 73(2)
C11D C9D C10D C19D -53(2)
C8D C9D C10D C5D -45(2)
C11D C9D C10D C5D -170.8(18)
C8D C9D C10D C1D -163.2(17)
C11D C9D C10D C1D 71(2)
C2D C1D C10D C19D -57(3)
C2D C1D C10D C5D 58(3)
C2D C1D C10D C9D 178.2(19)
C10D C9D C11D C12D 173(2)
C8D C9D C11D C12D 47(3)
C9D C11D C12D C13D -53(3)
C11D C12D C13D C17D 173(2)
C11D C12D C13D C18D -68(3)
C11D C12D C13D C14D 60(3)
C7D C8D C14D C15D -59(2)
C9D C8D C14D C15D 180.0(19)
C7D C8D C14D C13D -179.7(17)
C9D C8D C14D C13D 59(2)
C12D C13D C14D C15D 166(2)
C17D C13D C14D C15D 40(2)
C18D C13D C14D C15D -67(3)
C12D C13D C14D C8D -65(3)
C17D C13D C14D C8D 170.2(17)
C18D C13D C14D C8D 63(3)
C8D C14D C15D C16D -164.2(19)
C13D C14D C15D C16D -40(2)
C14D C15D C16D C17D 22(2)
C15D C16D C17D O1D -169(2)
C15D C16D C17D C13D 3(3)
C12D C13D C17D O1D 27(4)
C18D C13D C17D O1D -98(3)
C14D C13D C17D O1D 144(3)
C12D C13D C17D C16D -145(2)
C18D C13D C17D C16D 90(2)
C14D C13D C17D C16D -27(2)
C3D N1D C20D C21D 174.9(16)
C3D N1D C20D S1D 5(2)
C4D S1D C20D N1D -4.6(15)
C4D S1D C20D C21D -174.5(16)
N1D C20D C21D C26D 11(3)
S1D C20D C21D C26D -179.3(15)
N1D C20D C21D C22D -171.1(18)
S1D C20D C21D C22D -1(3)
C26D C21D C22D C23D -4(3)
C20D C21D C22D C23D 178.2(19)
C21D C22D C23D C24D 2(3)
C22D C23D C24D C25D -1(3)
C22D C23D C24D Br1D -176.3(16)
C23D C24D C25D C26D 2(3)
Br1D C24D C25D C26D 177.1(17)
C22D C21D C26D C25D 5(3)
C20D C21D C26D C25D -177.5(18)
C24D C25D C26D C21D -4(3)
C10E C1E C2E C3E -43(3)
C20E N1E C3E C4E 0(2)
C20E N1E C3E C2E -179.5(18)
C1E C2E C3E N1E -166.7(19)
C1E C2E C3E C4E 14(3)
N1E C3E C4E C5E 177.5(16)
C2E C3E C4E C5E -3(3)
N1E C3E C4E S1E -1(2)
C2E C3E C4E S1E 178.5(16)
C20E S1E C4E C3E 1.4(14)
C20E S1E C4E C5E -177.2(17)
C3E C4E C5E C6E -159.6(17)
S1E C4E C5E C6E 19(3)
C3E C4E C5E C10E 20(2)
S1E C4E C5E C10E -162.0(13)
C4E C5E C6E C7E 177.5(17)
C10E C5E C6E C7E -2(3)
C5E C6E C7E C8E 18(3)
C6E C7E C8E C14E -166.2(15)
C6E C7E C8E C9E -47(2)
C14E C8E C9E C11E -49(2)
C7E C8E C9E C11E -167.5(17)
C14E C8E C9E C10E -177.6(14)
C7E C8E C9E C10E 64(2)
C2E C1E C10E C19E -60(2)
C2E C1E C10E C5E 58(2)
C2E C1E C10E C9E 177.2(19)
C6E C5E C10E C19E -105.3(19)
C4E C5E C10E C19E 75.6(17)
C6E C5E C10E C1E 135.5(18)
C4E C5E C10E C1E -43.7(19)
C6E C5E C10E C9E 15(2)
C4E C5E C10E C9E -164.5(14)
C11E C9E C10E C19E -52(2)
C8E C9E C10E C19E 74.5(19)
C11E C9E C10E C1E 71(2)
C8E C9E C10E C1E -162.3(16)
C11E C9E C10E C5E -171.3(15)
C8E C9E C10E C5E -44.7(19)
C8E C9E C11E C12E 45(3)
C10E C9E C11E C12E 172.7(19)
C9E C11E C12E C13E -49(3)
C11E C12E C13E C17E 166(2)
C11E C12E C13E C18E -73(3)
C11E C12E C13E C14E 54(2)
C7E C8E C14E C13E -176.8(16)
C9E C8E C14E C13E 62.7(19)
C7E C8E C14E C15E -59(2)
C9E C8E C14E C15E -179.8(16)
C17E C13E C14E C8E 172.9(15)
C12E C13E C14E C8E -64(2)
C18E C13E C14E C8E 59(2)
C17E C13E C14E C15E 43.4(17)
C12E C13E C14E C15E 166.1(17)
C18E C13E C14E C15E -70(2)
C8E C14E C15E C16E -163.4(17)
C13E C14E C15E C16E -39.7(19)
C14E C15E C16E C17E 21(2)
C15E C16E C17E O1E -176(2)
C15E C16E C17E C13E 8(2)
C12E C13E C17E O1E 36(3)
C18E C13E C17E O1E -87(3)
C14E C13E C17E O1E 151(2)
C12E C13E C17E C16E -147(2)
C18E C13E C17E C16E 89(2)
C14E C13E C17E C16E -33(2)
C3E N1E C20E C21E 177.7(18)
C3E N1E C20E S1E 1(2)
C4E S1E C20E N1E -1.3(14)
C4E S1E C20E C21E -178.2(17)
N1E C20E C21E C22E -176.8(19)
S1E C20E C21E C22E 0(3)
N1E C20E C21E C26E 6(3)
S1E C20E C21E C26E -177.5(14)
C26E C21E C22E C23E -6(3)
C20E C21E C22E C23E 177.3(19)
C21E C22E C23E C24E 2(3)
C22E C23E C24E C25E 3(3)
C22E C23E C24E Br1E -177.7(16)
C23E C24E C25E C26E -4(3)
Br1E C24E C25E C26E 176.7(16)
C24E C25E C26E C21E 0(3)
C22E C21E C26E C25E 5(3)
C20E C21E C26E C25E -178.3(18)
C10F C1F C2F C3F -45(3)
C20F N1F C3F C4F 2(2)
C20F N1F C3F C2F -177.9(18)
C1F C2F C3F N1F -164.0(19)
C1F C2F C3F C4F 16(3)
N1F C3F C4F C5F 176.9(17)
C2F C3F C4F C5F -3(3)
N1F C3F C4F S1F -2(2)
C2F C3F C4F S1F 177.6(15)
C20F S1F C4F C5F -177.6(18)
C20F S1F C4F C3F 1.4(14)
C3F C4F C5F C6F -159(2)
S1F C4F C5F C6F 20(3)
C3F C4F C5F C10F 18(3)
S1F C4F C5F C10F -163.7(13)
C4F C5F C6F C7F 177(2)
C10F C5F C6F C7F 1(3)
C5F C6F C7F C8F 15(3)
C6F C7F C8F C14F -165.0(17)
C6F C7F C8F C9F -43(2)
C14F C8F C9F C10F -175.7(16)
C7F C8F C9F C10F 59(2)
C14F C8F C9F C11F -48(2)
C7F C8F C9F C11F -174.1(16)
C8F C9F C10F C5F -42(2)
C11F C9F C10F C5F -169.2(14)
C8F C9F C10F C19F 78(2)
C11F C9F C10F C19F -49(2)
C8F C9F C10F C1F -161.9(15)
C11F C9F C10F C1F 71(2)
C6F C5F C10F C9F 13(2)
C4F C5F C10F C9F -163.1(16)
C6F C5F C10F C19F -111.4(19)
C4F C5F C10F C19F 72.1(19)
C6F C5F C10F C1F 136.4(18)
C4F C5F C10F C1F -40.1(19)
C2F C1F C10F C9F 179.1(18)
C2F C1F C10F C5F 56(2)
C2F C1F C10F C19F -56(2)
C10F C9F C11F C12F 175.3(16)
C8F C9F C11F C12F 48(2)
C9F C11F C12F C13F -53(2)
C11F C12F C13F C17F 166.6(18)
C11F C12F C13F C18F -69(2)
C11F C12F C13F C14F 55(2)
C7F C8F C14F C15F -55(2)
C9F C8F C14F C15F -178.7(17)
C7F C8F C14F C13F -176.2(15)
C9F C8F C14F C13F 60(2)
C17F C13F C14F C8F 173.6(16)
C12F C13F C14F C8F -65(2)
C18F C13F C14F C8F 57(2)
C17F C13F C14F C15F 44.6(18)
C12F C13F C14F C15F 166.1(16)
C18F C13F C14F C15F -72(2)
C8F C14F C15F C16F -170.0(17)
C13F C14F C15F C16F -41.1(19)
C14F C15F C16F C17F 22(2)
C15F C16F C17F O1F 180(2)
C15F C16F C17F C13F 6(2)
C12F C13F C17F O1F 41(3)
C18F C13F C17F O1F -84(3)
C14F C13F C17F O1F 154(2)
C12F C13F C17F C16F -146.1(19)
C18F C13F C17F C16F 89(2)
C14F C13F C17F C16F -32(2)
C3F N1F C20F C21F -179.4(17)
C3F N1F C20F S1F -1(2)
C4F S1F C20F N1F -0.6(15)
C4F S1F C20F C21F 178.3(16)
N1F C20F C21F C22F -174.6(19)
S1F C20F C21F C22F 7(3)
N1F C20F C21F C26F 1(3)
S1F C20F C21F C26F -177.8(14)
C26F C21F C22F C23F 2(3)
C20F C21F C22F C23F 177.8(19)
C21F C22F C23F C24F -8(3)
C22F C23F C24F C25F 10(3)
C22F C23F C24F Br1F -178.0(16)
C23F C24F C25F C26F -9(3)
Br1F C24F C25F C26F 179.9(15)
C24F C25F C26F C21F 4(3)
C22F C21F C26F C25F 0(3)
C20F C21F C26F C25F -176.1(17)
C10G C1G C2G C3G -48(3)
C20G N1G C3G C4G -3(3)
C20G N1G C3G C2G -179(2)
C1G C2G C3G N1G -164(2)
C1G C2G C3G C4G 20(3)
N1G C3G C4G C5G 178.9(19)
C2G C3G C4G C5G -5(3)
N1G C3G C4G S1G 1(2)
C2G C3G C4G S1G 177.0(16)
C20G S1G C4G C5G -177(2)
C20G S1G C4G C3G 1.4(15)
C3G C4G C5G C6G -160(2)
S1G C4G C5G C6G 17(3)
C3G C4G C5G C10G 18(3)
S1G C4G C5G C10G -164.4(16)
C4G C5G C6G C7G 174.8(19)
C10G C5G C6G C7G -3(3)
C5G C6G C7G C8G 17(3)
C6G C7G C8G C14G -165.2(18)
C6G C7G C8G C9G -43(2)
C14G C8G C9G C11G -48(2)
C7G C8G C9G C11G -173.0(18)
C14G C8G C9G C10G -176.5(17)
C7G C8G C9G C10G 59(2)
C6G C5G C10G C19G -106(3)
C4G C5G C10G C19G 76(2)
C6G C5G C10G C1G 133(2)
C4G C5G C10G C1G -45(2)
C6G C5G C10G C9G 16(3)
C4G C5G C10G C9G -162.3(18)
C2G C1G C10G C19G -59(2)
C2G C1G C10G C5G 61(2)
C2G C1G C10G C9G 178.1(18)
C8G C9G C10G C19G 76(2)
C11G C9G C10G C19G -52(2)
C8G C9G C10G C5G -43(2)
C11G C9G C10G C5G -170.8(17)
C8G C9G C10G C1G -162.6(18)
C11G C9G C10G C1G 70(2)
C8G C9G C11G C12G 48(3)
C10G C9G C11G C12G 177.2(19)
C9G C11G C12G C13G -50(3)
C11G C12G C13G C14G 52(2)
C11G C12G C13G C17G 167(2)
C11G C12G C13G C18G -72(2)
C12G C13G C14G C8G -61(2)
C17G C13G C14G C8G 175.9(18)
C18G C13G C14G C8G 62(2)
C12G C13G C14G C15G 164.8(17)
C17G C13G C14G C15G 41(2)
C18G C13G C14G C15G -73(2)
C7G C8G C14G C13G -178.9(17)
C9G C8G C14G C13G 59(2)
C7G C8G C14G C15G -52(3)
C9G C8G C14G C15G -174(2)
C13G C14G C15G C16G -37(3)
C8G C14G C15G C16G -170(2)
C14G C15G C16G C17G 18(3)
C15G C16G C17G O1G -180(3)
C15G C16G C17G C13G 7(3)
C14G C13G C17G O1G 156(3)
C12G C13G C17G O1G 38(4)
C18G C13G C17G O1G -85(3)
C14G C13G C17G C16G -30(2)
C12G C13G C17G C16G -148(2)
C18G C13G C17G C16G 89(2)
C3G N1G C20G C21G 178.8(18)
C3G N1G C20G S1G 4(2)
C4G S1G C20G N1G -3.4(18)
C4G S1G C20G C21G -177.8(18)
N1G C20G C21G C22G -170(2)
S1G C20G C21G C22G 4(3)
N1G C20G C21G C26G 13(3)
S1G C20G C21G C26G -173.4(16)
C26G C21G C22G C23G -6(3)
C20G C21G C22G C23G 177(2)
C21G C22G C23G C24G 7(4)
C22G C23G C24G C25G -7(4)
C22G C23G C24G Br1G 178.9(18)
C23G C24G C25G C26G 6(3)
Br1G C24G C25G C26G 179.5(15)
C22G C21G C26G C25G 5(3)
C20G C21G C26G C25G -178.4(18)
C24G C25G C26G C21G -4(3)
C10H C1H C2H C3H -47(3)
C20H N1H C3H C4H -4(3)
C20H N1H C3H C2H 180(2)
C1H C2H C3H N1H -166(2)
C1H C2H C3H C4H 18(3)
N1H C3H C4H C5H -180(2)
C2H C3H C4H C5H -3(4)
N1H C3H C4H S1H 1(3)
C2H C3H C4H S1H 178.0(18)
C20H S1H C4H C3H 0.8(17)
C20H S1H C4H C5H -177.9(19)
C3H C4H C5H C6H -163(2)
S1H C4H C5H C6H 15(3)
C3H C4H C5H C10H 16(3)
S1H C4H C5H C10H -165.6(15)
C4H C5H C6H C7H 176(2)
C10H C5H C6H C7H -4(3)
C5H C6H C7H C8H 15(3)
C6H C7H C8H C9H -41(3)
C6H C7H C8H C14H -160.2(18)
C14H C8H C9H C10H -179.3(15)
C7H C8H C9H C10H 58(2)
C14H C8H C9H C11H -51(2)
C7H C8H C9H C11H -174(2)
C8H C9H C10H C19H 73(2)
C11H C9H C10H C19H -54(2)
C8H C9H C10H C5H -46(2)
C11H C9H C10H C5H -173.4(17)
C8H C9H C10H C1H -163.8(16)
C11H C9H C10H C1H 69(2)
C6H C5H C10H C9H 19(3)
C4H C5H C10H C9H -160.7(18)
C6H C5H C10H C19H -107(2)
C4H C5H C10H C19H 73(2)
C6H C5H C10H C1H 141(2)
C4H C5H C10H C1H -38(2)
C2H C1H C10H C9H 178.6(19)
C2H C1H C10H C19H -54(2)
C2H C1H C10H C5H 56(3)
C10H C9H C11H C12H 178(2)
C8H C9H C11H C12H 50(3)
C9H C11H C12H C13H -53(3)
C11H C12H C13H C18H -68(3)
C11H C12H C13H C14H 56(3)
C11H C12H C13H C17H 166(2)
C12H C13H C14H C8H -64(2)
C18H C13H C14H C8H 60(3)
C17H C13H C14H C8H 172.0(18)
C12H C13H C14H C15H 165.3(19)
C18H C13H C14H C15H -71(2)
C17H C13H C14H C15H 41(2)
C9H C8H C14H C13H 62(2)
C7H C8H C14H C13H -176.3(17)
C9H C8H C14H C15H -172.7(18)
C7H C8H C14H C15H -51(2)
C13H C14H C15H C16H -42(3)
C8H C14H C15H C16H -170(2)
C14H C15H C16H C17H 25(3)
C15H C16H C17H O1H 180(3)
C15H C16H C17H C13H -1(4)
C12H C13H C17H O1H 41(4)
C18H C13H C17H O1H -88(3)
C14H C13H C17H O1H 155(3)
C12H C13H C17H C16H -138(3)
C18H C13H C17H C16H 93(3)
C14H C13H C17H C16H -25(3)
C3H N1H C20H C21H 178(2)
C3H N1H C20H S1H 4(2)
C4H S1H C20H N1H -3.0(18)
C4H S1H C20H C21H -176.8(18)
N1H C20H C21H C26H 18(3)
S1H C20H C21H C26H -168.3(18)
N1H C20H C21H C22H -164(2)
S1H C20H C21H C22H 9(3)
C26H C21H C22H C23H -3(3)
C20H C21H C22H C23H 180(2)
C21H C22H C23H C24H -2(4)
C22H C23H C24H C25H 3(4)
C22H C23H C24H Br1H -179.0(18)
C23H C24H C25H C26H 0(3)
Br1H C24H C25H C26H -178.2(17)
C22H C21H C26H C25H 6(3)
C20H C21H C26H C25H -177(2)
C24H C25H C26H C21H -4(3)
C10I C1I C2I C3I -50(2)
C20I N1I C3I C4I -3(2)
C20I N1I C3I C2I -175.0(16)
C1I C2I C3I C4I 23(2)
C1I C2I C3I N1I -164.9(16)
N1I C3I C4I C5I -179.5(15)
C2I C3I C4I C5I -8(3)
N1I C3I C4I S1I 3(2)
C2I C3I C4I S1I 174.5(15)
C20I S1I C4I C3I -1.3(14)
C20I S1I C4I C5I -179.1(16)
C3I C4I C5I C6I -163.2(17)
S1I C4I C5I C6I 14(3)
C3I C4I C5I C10I 16(2)
S1I C4I C5I C10I -166.1(12)
C4I C5I C6I C7I 176.7(17)
C10I C5I C6I C7I -3(3)
C5I C6I C7I C8I 12(3)
C6I C7I C8I C14I -159.3(16)
C6I C7I C8I C9I -38(2)
C14I C8I C9I C10I -179.4(13)
C7I C8I C9I C10I 57.5(19)
C14I C8I C9I C11I -52.0(18)
C7I C8I C9I C11I -175.1(15)
C2I C1I C10I C19I -56.5(19)
C2I C1I C10I C9I 179.6(14)
C2I C1I C10I C5I 59.3(19)
C8I C9I C10I C1I -165.5(14)
C11I C9I C10I C1I 67.7(18)
C8I C9I C10I C19I 72.4(18)
C11I C9I C10I C19I -54.4(19)
C8I C9I C10I C5I -47.1(18)
C11I C9I C10I C5I -173.8(14)
C6I C5I C10I C1I 138.6(16)
C4I C5I C10I C1I -41.0(18)
C6I C5I C10I C19I -103.4(17)
C4I C5I C10I C19I 77.0(18)
C6I C5I C10I C9I 20(2)
C4I C5I C10I C9I -159.9(14)
C8I C9I C11I C12I 50(2)
C10I C9I C11I C12I 178.6(16)
C9I C11I C12I C13I -53(2)
C11I C12I C13I C17I 167.1(18)
C11I C12I C13I C18I -67(2)
C11I C12I C13I C14I 54(2)
C9I C8I C14I C15I -172.2(16)
C7I C8I C14I C15I -49(2)
C9I C8I C14I C13I 59.9(18)
C7I C8I C14I C13I -177.3(15)
C12I C13I C14I C8I -60.0(19)
C17I C13I C14I C8I 174.8(15)
C18I C13I C14I C8I 62(2)
C12I C13I C14I C15I 163.4(16)
C17I C13I C14I C15I 38.1(18)
C18I C13I C14I C15I -74.3(19)
C8I C14I C15I C16I -168.9(17)
C13I C14I C15I C16I -37(2)
C14I C15I C16I C17I 21(2)
C15I C16I C17I O1I -176(2)
C15I C16I C17I C13I 3(2)
C12I C13I C17I O1I 39(3)
C18I C13I C17I O1I -90(3)
C14I C13I C17I O1I 154(2)
C12I C13I C17I C16I -141(2)
C18I C13I C17I C16I 91(2)
C14I C13I C17I C16I -25(2)
C3I N1I C20I C21I 179.0(15)
C3I N1I C20I S1I 1.6(19)
C4I S1I C20I N1I -0.2(14)
C4I S1I C20I C21I -177.4(16)
N1I C20I C21I C26I 14(3)
S1I C20I C21I C26I -168.6(15)
N1I C20I C21I C22I -162.7(17)
S1I C20I C21I C22I 14(3)
C26I C21I C22I C23I 0(3)
C20I C21I C22I C23I 176.8(18)
C21I C22I C23I C24I -1(3)
C22I C23I C24I C25I 2(3)
C22I C23I C24I Br1I -179.7(14)
C23I C24I C25I C26I -2(3)
Br1I C24I C25I C26I 179.7(14)
C22I C21I C26I C25I 0(3)
C20I C21I C26I C25I -176.9(18)
C24I C25I C26I C21I 1(3)
